data_7020032
loop_
_publ_author_name
'Chesman, Anthony S. R.'
'Turner, David R.'
'Moubaraki, Boujemaa'
'Murray, Keith S.'
'Deacon, Glen B.'
'Batten, Stuart R.'

_publ_section_title
;
 Tetradecanuclear polycarbonatolanthanoid clusters: Diverse coordination
 modes of carbonate providing access to novel core geometries.
;
_journal_issue 36
_journal_name_full 'Dalton transactions (Cambridge, England : 2003)'
_journal_page_first 10903
_journal_page_last 10909
_journal_paper_doi 10.1039/c2dt31101a
_journal_volume 41
_journal_year 2012
_chemical_formula_moiety 'C196 H135 Gd14 N54 O67, C6 H4 N1'
_chemical_formula_sum 'C202 H139 Gd14 N55 O67'
_chemical_formula_weight 6610.18
_chemical_name_common
;
[Gd14(CO3)13(ccnm)9(OH)(H2O)6(phen)13(NO3)](CO3)2.5(phen)0.5
;
_chemical_name_systematic
;
[Gd14(CO3)13(ccnm)9(OH)(H2O)6(phen)13(NO3)](CO3)2.5(phen)0.5
;
_space_group_IT_number 15
_symmetry_cell_setting monoclinic
_symmetry_space_group_name_Hall '-C 2yc'
_symmetry_space_group_name_H-M 'C 1 2/c 1'
_atom_sites_solution_hydrogens geom
_atom_sites_solution_primary direct
_atom_sites_solution_secondary difmap
_audit_creation_method SHELXL-97
_cell_angle_alpha 90.00
_cell_angle_beta 111.43(3)
_cell_angle_gamma 90.00
_cell_formula_units_Z 8
_cell_length_a 69.520(14)
_cell_length_b 21.690(4)
_cell_length_c 38.660(8)
_cell_measurement_reflns_used 132684
_cell_measurement_temperature 100(2)
_cell_measurement_theta_max 23.24
_cell_measurement_theta_min 1.08
_cell_volume 54265(2)
_computing_cell_refinement 'XDS (Kabsch, 1993)'
_computing_data_collection 'Blu-Ice (McPhillips et al, 2002)'
_computing_data_reduction 'XDS (Kabsch, 1993)'
_computing_molecular_graphics 'X-Seed (Barbour, 1999)'
_computing_publication_material 'CIFTAB (Sheldrick, 1997)'
_computing_structure_refinement 'SHELXL-97 (Sheldrick, 1997)'
_computing_structure_solution 'SHELXS-97 (Sheldrick, 1990)'
_diffrn_ambient_temperature 100(2)
_diffrn_measured_fraction_theta_full 0.962
_diffrn_measured_fraction_theta_max 0.962
_diffrn_measurement_device_type 'ADSC Quantum 210r'
_diffrn_measurement_method 'scans in phi'
_diffrn_radiation_monochromator silicon
_diffrn_radiation_source 'Australian synchrotron MX1'
_diffrn_radiation_type synchrotron
_diffrn_radiation_wavelength 0.773430
_diffrn_reflns_av_R_equivalents 0.0382
_diffrn_reflns_av_sigmaI/netI 0.0382
_diffrn_reflns_limit_h_max 77
_diffrn_reflns_limit_h_min -77
_diffrn_reflns_limit_k_max 24
_diffrn_reflns_limit_k_min -24
_diffrn_reflns_limit_l_max 42
_diffrn_reflns_limit_l_min -42
_diffrn_reflns_number 132684
_diffrn_reflns_theta_full 23.24
_diffrn_reflns_theta_max 23.24
_diffrn_reflns_theta_min 1.08
_diffrn_standards_decay_% 0
_diffrn_standards_interval_count 0
_diffrn_standards_interval_time 0
_diffrn_standards_number 0
_exptl_absorpt_coefficient_mu 3.448
_exptl_absorpt_correction_T_max 0.8465
_exptl_absorpt_correction_T_min 0.8465
_exptl_absorpt_correction_type multi-scan
_exptl_absorpt_process_details SADABS
_exptl_crystal_colour yellow
_exptl_crystal_density_diffrn 1.618
_exptl_crystal_density_method 'not measured'
_exptl_crystal_description block
_exptl_crystal_F_000 25344
_exptl_crystal_size_max 0.05
_exptl_crystal_size_mid 0.05
_exptl_crystal_size_min 0.05
_refine_diff_density_max 2.120
_refine_diff_density_min -1.724
_refine_diff_density_rms 0.144
_refine_ls_extinction_method none
_refine_ls_goodness_of_fit_ref 1.048
_refine_ls_hydrogen_treatment constr
_refine_ls_matrix_type fullcycle
_refine_ls_number_parameters 2937
_refine_ls_number_reflns 37403
_refine_ls_number_restraints 118
_refine_ls_restrained_S_all 1.049
_refine_ls_R_factor_all 0.0444
_refine_ls_R_factor_gt 0.0421
_refine_ls_shift/su_max 0.000
_refine_ls_shift/su_mean 0.000
_refine_ls_structure_factor_coef Fsqd
_refine_ls_weighting_details 'calc w=1/[\s^2^(Fo^2^)+(0.0774P)^2^+578.2000P] where P=(Fo^2^+2Fc^2^)/3'
_refine_ls_weighting_scheme calc
_refine_ls_wR_factor_gt 0.1245
_refine_ls_wR_factor_ref 0.1265
_reflns_number_gt 34507
_reflns_number_total 37403
_reflns_threshold_expression >2sigma(I)
_cod_data_source_file c2dt31101a.txt
_cod_data_source_block Gd14
_cod_original_cell_volume 54264(19)
_cod_original_sg_symbol_H-M C2/c
_cod_database_code 7020032

loop_
_symmetry_equiv_pos_as_xyz
'x, y, z'
'-x, y, -z+1/2'
'x+1/2, y+1/2, z'
'-x+1/2, y+1/2, -z+1/2'
'-x, -y, -z'
'x, -y, z-1/2'
'-x+1/2, -y+1/2, -z'
'x+1/2, -y+1/2, z-1/2'

loop_
_atom_site_label
_atom_site_type_symbol
_atom_site_fract_x
_atom_site_fract_y
_atom_site_fract_z
_atom_site_U_iso_or_equiv
_atom_site_adp_type
_atom_site_occupancy
_atom_site_symmetry_multiplicity
_atom_site_calc_flag
_atom_site_refinement_flags
_atom_site_disorder_assembly
_atom_site_disorder_group
Gd1 Gd 0.135536(5) 0.232698(14) 0.547374(9) 0.023 Uani 1 1 d . . .
Gd2 Gd 0.078939(5) 0.472533(14) 0.561628(9) 0.026 Uani 1 1 d . . .
Gd3 Gd 0.105148(5) 0.399039(14) 0.662789(9) 0.024 Uani 1 1 d . . .
Gd4 Gd 0.088291(5) 0.342228(15) 0.498637(9) 0.028 Uani 1 1 d . . .
Gd5 Gd 0.126876(5) 0.240784(14) 0.662357(9) 0.024 Uani 1 1 d . . .
Gd6 Gd 0.167110(5) 0.496655(13) 0.681450(8) 0.022 Uani 1 1 d . . .
Gd7 Gd 0.192271(5) 0.306735(14) 0.703961(8) 0.021 Uani 1 1 d . . .
Gd8 Gd 0.171636(5) 0.503178(14) 0.587865(9) 0.023 Uani 1 1 d . . .
Gd9 Gd 0.190446(5) 0.298144(14) 0.586669(9) 0.023 Uani 1 1 d . . .
Gd10 Gd 0.115324(5) 0.503122(15) 0.507821(9) 0.028 Uani 1 1 d . . .
Gd11 Gd 0.127481(6) 0.135853(16) 0.437425(9) 0.033 Uani 1 1 d . . .
Gd12 Gd 0.054477(6) 0.332240(19) 0.699854(12) 0.041 Uani 1 1 d . . .
Gd13 Gd 0.174945(5) 0.723034(15) 0.594315(10) 0.030 Uani 1 1 d . . .
Gd14 Gd 0.112132(6) 0.701076(16) 0.513303(11) 0.037 Uani 1 1 d . . .
C1 C 0.14016(10) 0.3891(3) 0.53569(18) 0.025 Uani 1 1 d . . .
O1 O 0.14919(7) 0.33929(19) 0.54877(13) 0.029 Uani 1 1 d . . .
O2 O 0.14915(7) 0.4415(2) 0.54050(12) 0.027 Uani 1 1 d . . .
O3 O 0.12062(7) 0.3912(2) 0.51550(13) 0.029 Uani 1 1 d . . .
C2 C 0.10414(9) 0.3287(3) 0.57971(18) 0.023 Uani 1 1 d . . .
O4 O 0.10969(7) 0.2923(2) 0.55837(13) 0.027 Uani 1 1 d . . .
O5 O 0.11154(7) 0.3257(2) 0.61458(12) 0.027 Uani 1 1 d . . .
O6 O 0.09034(7) 0.3690(2) 0.56230(12) 0.027 Uani 1 1 d . . .
C3 C 0.15571(10) 0.2428(3) 0.62646(19) 0.024 Uani 1 1 d . . .
O7 O 0.16532(7) 0.2549(2) 0.60520(12) 0.026 Uani 1 1 d . . .
O8 O 0.13794(6) 0.2180(2) 0.61253(12) 0.025 Uani 1 1 d . . .
O9 O 0.16245(6) 0.25695(19) 0.66090(12) 0.024 Uani 1 1 d . . .
C4 C 0.09753(11) 0.2389(3) 0.46099(19) 0.031 Uani 1 1 d . . .
O10 O 0.11083(7) 0.2623(2) 0.49162(12) 0.030 Uani 1 1 d . . .
O11 O 0.07954(8) 0.2612(2) 0.45047(14) 0.041 Uani 1 1 d . . .
O12 O 0.10270(9) 0.1974(2) 0.44403(15) 0.043 Uani 1 1 d . . .
C5 C 0.16464(11) 0.1993(3) 0.51203(18) 0.029 Uani 1 1 d . . .
O13 O 0.16753(7) 0.2362(2) 0.54024(12) 0.027 Uani 1 1 d . . .
O14 O 0.14591(7) 0.1796(2) 0.49659(12) 0.028 Uani 1 1 d . . .
O15 O 0.17934(8) 0.1845(3) 0.50260(15) 0.044 Uani 1 1 d . . .
C6 C 0.14848(10) 0.3869(3) 0.69127(17) 0.023 Uani 1 1 d . . .
O16 O 0.13710(6) 0.33912(19) 0.68716(12) 0.025 Uani 1 1 d . . .
O17 O 0.14019(6) 0.43934(19) 0.69034(12) 0.024 Uani 1 1 d . . .
O18 O 0.16751(6) 0.38473(19) 0.69532(12) 0.024 Uani 1 1 d . . .
C7 C 0.18908(9) 0.4002(3) 0.63230(17) 0.020 Uani 1 1 d . . .
O19 O 0.19391(6) 0.34920(19) 0.64843(11) 0.023 Uani 1 1 d . . .
O20 O 0.18746(7) 0.4046(2) 0.59831(12) 0.025 Uani 1 1 d . . .
O21 O 0.18534(6) 0.44946(18) 0.64711(11) 0.022 Uani 1 1 d . . .
C8 C 0.12404(10) 0.4713(3) 0.60187(18) 0.025 Uani 1 1 d . . .
O22 O 0.14369(6) 0.4697(2) 0.61818(12) 0.025 Uani 1 1 d . . .
O23 O 0.11146(6) 0.46543(19) 0.61880(12) 0.024 Uani 1 1 d . . .
O24 O 0.11561(7) 0.4802(2) 0.56685(12) 0.028 Uani 1 1 d . . .
C9 C 0.06246(11) 0.4258(3) 0.6348(2) 0.034 Uani 1 1 d . . .
O25 O 0.07457(7) 0.4285(2) 0.61597(13) 0.029 Uani 1 1 d . . .
O26 O 0.06996(7) 0.3955(2) 0.66597(14) 0.035 Uani 1 1 d . . .
O27 O 0.04517(8) 0.4506(3) 0.62381(16) 0.047 Uani 1 1 d . . .
C10 C 0.09459(11) 0.2572(3) 0.6901(2) 0.031 Uani 1 1 d . . .
O28 O 0.09853(7) 0.2960(2) 0.66831(13) 0.029 Uani 1 1 d . . .
O29 O 0.10680(8) 0.2107(2) 0.69951(14) 0.037 Uani 1 1 d . . .
O30 O 0.08023(8) 0.2655(2) 0.70118(17) 0.046 Uani 1 1 d . . .
C11 C 0.17691(10) 0.6097(3) 0.65573(19) 0.027 Uani 1 1 d . . .
O31 O 0.18526(7) 0.5950(2) 0.69066(12) 0.028 Uani 1 1 d . . .
O32 O 0.16808(6) 0.56521(19) 0.63379(12) 0.024 Uani 1 1 d . . .
O33 O 0.17647(7) 0.6636(2) 0.64465(13) 0.032 Uani 1 1 d . . .
C12 C 0.15374(12) 0.6144(3) 0.5581(2) 0.035 Uani 1 1 d . . .
O34 O 0.17314(7) 0.6149(2) 0.57237(13) 0.029 Uani 1 1 d . . .
O35 O 0.14452(7) 0.5617(2) 0.54657(12) 0.029 Uani 1 1 d . . .
O36 O 0.14363(8) 0.6644(2) 0.55659(14) 0.037 Uani 1 1 d . . .
C13 C 0.09630(11) 0.6121(3) 0.5488(2) 0.035 Uani 1 1 d . . .
O37 O 0.10281(7) 0.5957(2) 0.52314(13) 0.032 Uani 1 1 d . . .
O38 O 0.08828(7) 0.5741(2) 0.56473(14) 0.037 Uani 1 1 d . . .
O39 O 0.09765(8) 0.6693(2) 0.55748(15) 0.039 Uani 1 1 d . . .
N1 N 0.02600(18) 0.2678(5) 0.6345(3) 0.094 Uani 1 1 d . . .
O40 O 0.04254(11) 0.2898(4) 0.6358(2) 0.076 Uani 1 1 d . . .
O41 O 0.02017(15) 0.2758(4) 0.6625(2) 0.095 Uani 1 1 d . . .
O42 O 0.01520(19) 0.2400(6) 0.6063(3) 0.147 Uani 1 1 d . . .
O43 O 0.08440(7) 0.4518(2) 0.50521(13) 0.030 Uani 1 1 d . . .
O44 O 0.05607(7) 0.5355(2) 0.58194(15) 0.040 Uani 1 1 d . . .
O45 O 0.09200(9) 0.3837(3) 0.44207(15) 0.051 Uani 1 1 d . . .
O46 O 0.20938(7) 0.2229(2) 0.56679(13) 0.033 Uani 1 1 d . . .
O47 O 0.16247(9) 0.1181(3) 0.44404(17) 0.055 Uani 1 1 d . . .
O48 O 0.02778(9) 0.4024(3) 0.66676(18) 0.056 Uani 1 1 d . . .
O49 O 0.07919(10) 0.6761(3) 0.4674(2) 0.077 Uani 1 1 d . . .
C14 C 0.03409(16) 0.2871(6) 0.4608(3) 0.079 Uani 1 1 d D . .
C15 C 0.0152(4) 0.2612(9) 0.4431(6) 0.147 Uiso 1 1 d D . .
C16 C 0.03847(16) 0.3404(6) 0.4457(3) 0.072 Uani 1 1 d D . .
N2 N 0.04704(16) 0.2568(5) 0.4916(3) 0.088 Uani 1 1 d D . .
N3 N -0.0038(4) 0.2450(12) 0.4263(7) 0.226 Uiso 1 1 d D . .
N4 N 0.0225(3) 0.3567(10) 0.4138(6) 0.208 Uiso 1 1 d D . .
H4A H 0.0235 0.3900 0.4015 0.250 Uiso 1 1 calc R . .
H4B H 0.0112 0.3340 0.4056 0.250 Uiso 1 1 calc R . .
O50 O 0.06408(8) 0.2763(2) 0.51007(16) 0.042 Uani 1 1 d D . .
O51 O 0.05441(9) 0.3687(3) 0.45900(17) 0.056 Uani 1 1 d D . .
C17 C 0.17385(11) 0.2682(3) 0.77237(18) 0.031 Uani 1 1 d . . .
C18 C 0.16461(13) 0.2374(4) 0.7942(2) 0.045 Uani 1 1 d . . .
C19 C 0.19097(11) 0.3108(3) 0.78760(19) 0.033 Uani 1 1 d . . .
N5 N 0.16726(8) 0.2607(2) 0.73628(16) 0.030 Uani 1 1 d . . .
N6 N 0.15708(16) 0.2127(5) 0.8126(2) 0.077 Uani 1 1 d . . .
N7 N 0.19628(11) 0.3289(3) 0.82236(17) 0.045 Uani 1 1 d . . .
H7A H 0.2065 0.3551 0.8318 0.054 Uiso 1 1 calc R . .
H7B H 0.1896 0.3148 0.8361 0.054 Uiso 1 1 calc R . .
O52 O 0.15139(7) 0.2239(2) 0.72233(13) 0.033 Uani 1 1 d . . .
O53 O 0.20032(7) 0.3303(2) 0.76743(12) 0.031 Uani 1 1 d . . .
C20 C 0.21537(10) 0.1767(3) 0.68628(18) 0.026 Uani 1 1 d D . .
C21 C 0.22625(10) 0.1344(3) 0.67283(19) 0.032 Uani 1 1 d D . .
C22 C 0.21156(10) 0.1677(3) 0.71960(19) 0.028 Uani 1 1 d D . .
N8 N 0.20757(8) 0.2286(2) 0.66730(14) 0.024 Uani 1 1 d D . .
N9 N 0.23488(10) 0.0987(3) 0.66170(17) 0.037 Uani 1 1 d D . .
N10 N 0.21756(9) 0.1157(3) 0.73876(18) 0.037 Uani 1 1 d D . .
H10A H 0.2150 0.1097 0.7592 0.045 Uiso 1 1 calc R . .
H10B H 0.2240 0.0872 0.7310 0.045 Uiso 1 1 calc R . .
O54 O 0.21064(7) 0.2356(2) 0.63768(13) 0.031 Uani 1 1 d D . .
O55 O 0.20215(7) 0.2089(2) 0.73093(13) 0.030 Uani 1 1 d D . .
C23 C 0.22912(10) 0.4208(3) 0.73268(18) 0.025 Uani 1 1 d . . .
C24 C 0.24087(10) 0.4761(3) 0.74682(18) 0.028 Uani 1 1 d . . .
C25 C 0.23936(10) 0.3630(3) 0.72965(18) 0.026 Uani 1 1 d . . .
N11 N 0.20936(8) 0.4198(2) 0.72209(14) 0.025 Uani 1 1 d . . .
N12 N 0.25092(9) 0.5177(3) 0.75802(17) 0.035 Uani 1 1 d . . .
N13 N 0.25897(8) 0.3648(3) 0.73410(17) 0.032 Uani 1 1 d . . .
H13A H 0.2654 0.3308 0.7323 0.039 Uiso 1 1 calc R . .
H13B H 0.2657 0.4001 0.7389 0.039 Uiso 1 1 calc R . .
O56 O 0.20050(7) 0.47102(19) 0.72463(12) 0.026 Uani 1 1 d . . .
O57 O 0.22905(6) 0.3141(2) 0.72279(12) 0.026 Uani 1 1 d . . .
C26 C 0.13416(14) 0.5687(4) 0.4447(2) 0.050 Uani 1 1 d . . .
C27 C 0.1419(2) 0.6107(5) 0.4245(3) 0.080 Uani 1 1 d . . .
C28 C 0.13312(13) 0.5020(4) 0.4395(2) 0.045 Uani 1 1 d . . .
N14 N 0.12614(12) 0.5885(3) 0.4706(2) 0.062 Uani 1 1 d . . .
N15 N 0.1480(2) 0.6444(6) 0.4097(3) 0.128 Uani 1 1 d . . .
N16 N 0.13874(12) 0.4797(4) 0.41432(18) 0.053 Uani 1 1 d . . .
H16A H 0.1380 0.4397 0.4102 0.064 Uiso 1 1 calc R . .
H16B H 0.1433 0.5043 0.4009 0.064 Uiso 1 1 calc R . .
O58 O 0.12653(11) 0.6456(3) 0.47486(19) 0.067 Uani 1 1 d . . .
O59 O 0.12652(9) 0.4710(3) 0.45961(15) 0.052 Uani 1 1 d . . .
C29 C 0.0588(2) 0.5285(7) 0.4007(4) 0.175 Uiso 1 1 d D . .
C30 C 0.0586(3) 0.5904(7) 0.3914(5) 0.132 Uiso 1 1 d D . .
C31 C 0.0438(3) 0.4862(7) 0.3782(5) 0.200 Uiso 1 1 d D . .
N17 N 0.0736(2) 0.5033(6) 0.4305(4) 0.154 Uiso 1 1 d D . .
N18 N 0.0590(2) 0.6404(6) 0.3813(4) 0.127 Uiso 1 1 d D . .
N19 N 0.0483(3) 0.4258(7) 0.3829(5) 0.200 Uiso 1 1 d D . .
H19A H 0.0435 0.4005 0.3638 0.240 Uiso 1 1 calc R . .
H19B H 0.0559 0.4116 0.4050 0.240 Uiso 1 1 calc R . .
O60 O 0.08670(11) 0.5388(3) 0.4503(2) 0.069 Uiso 1 1 d D . .
O61 O 0.0327(2) 0.5089(7) 0.3461(4) 0.200 Uiso 1 1 d D . .
C32 C 0.1462(2) 0.2237(11) 0.3699(5) 0.142 Uiso 1 1 d D . .
C33 C 0.1506(2) 0.2815(9) 0.3693(5) 0.117 Uiso 1 1 d D . .
C34 C 0.1495(4) 0.1817(15) 0.3466(8) 0.200 Uiso 1 1 d D . .
N20 N 0.1374(2) 0.1981(7) 0.3944(4) 0.125 Uiso 1 1 d D . .
N21 N 0.1524(3) 0.3396(10) 0.3676(6) 0.181 Uiso 1 1 d D . .
N22 N 0.1501(3) 0.1199(11) 0.3496(6) 0.200 Uiso 1 1 d D . .
H22A H 0.1559 0.0977 0.3371 0.240 Uiso 1 1 calc R . .
H22B H 0.1446 0.1016 0.3642 0.240 Uiso 1 1 calc R . .
O62 O 0.13557(11) 0.2335(3) 0.4177(2) 0.065 Uiso 1 1 d D . .
O63 O 0.1586(3) 0.2001(8) 0.3235(5) 0.188 Uiso 1 1 d D . .
C35 C 0.14151(13) 0.7852(4) 0.4764(2) 0.043 Uani 1 1 d . . .
C36 C 0.15811(16) 0.8131(4) 0.4695(2) 0.056 Uani 1 1 d . . .
C37 C 0.12028(14) 0.7805(4) 0.4483(2) 0.046 Uani 1 1 d . . .
N23 N 0.14365(10) 0.7621(3) 0.50837(18) 0.041 Uani 1 1 d . . .
N24 N 0.17156(16) 0.8371(5) 0.4648(2) 0.087 Uani 1 1 d . . .
N25 N 0.11694(13) 0.8007(4) 0.41453(19) 0.061 Uani 1 1 d . . .
H25A H 0.1043 0.8015 0.3979 0.073 Uiso 1 1 calc R . .
H25B H 0.1274 0.8135 0.4086 0.073 Uiso 1 1 calc R . .
O64 O 0.16202(8) 0.7681(3) 0.53446(15) 0.047 Uani 1 1 d . . .
O65 O 0.10641(9) 0.7621(2) 0.45825(15) 0.048 Uani 1 1 d . . .
C38 C 0.11197(14) 0.8038(3) 0.5786(3) 0.051 Uani 1 1 d . . .
C39 C 0.11631(14) 0.8308(3) 0.6137(3) 0.057 Uani 1 1 d . . .
C40 C 0.09211(13) 0.8076(3) 0.5483(3) 0.050 Uani 1 1 d . . .
N26 N 0.12689(11) 0.7737(3) 0.5710(2) 0.050 Uani 1 1 d . . .
N27 N 0.11995(16) 0.8526(3) 0.6426(3) 0.073 Uani 1 1 d . . .
N28 N 0.07712(12) 0.8355(4) 0.5539(3) 0.065 Uani 1 1 d . . .
H28A H 0.0650 0.8385 0.5357 0.078 Uiso 1 1 calc R . .
H28B H 0.0790 0.8514 0.5758 0.078 Uiso 1 1 calc R . .
O66 O 0.14459(9) 0.7732(3) 0.59539(18) 0.053 Uani 1 1 d . . .
O67 O 0.09041(9) 0.7840(3) 0.51786(19) 0.057 Uani 1 1 d . . .
C41 C 0.09040(10) 0.1497(3) 0.5208(2) 0.034 Uani 1 1 d D . .
H41 H 0.0854 0.1888 0.5103 0.041 Uiso 1 1 calc R . .
C42 C 0.07594(11) 0.1018(3) 0.5166(2) 0.039 Uani 1 1 d D . .
H42 H 0.0616 0.1080 0.5028 0.047 Uiso 1 1 calc R . .
C43 C 0.08312(11) 0.0471(3) 0.5327(2) 0.042 Uani 1 1 d D . .
H43 H 0.0736 0.0145 0.5309 0.050 Uiso 1 1 calc R . .
C44 C 0.10399(10) 0.0375(3) 0.5520(2) 0.036 Uani 1 1 d D . .
C45 C 0.11768(9) 0.0872(3) 0.55422(18) 0.026 Uani 1 1 d D . .
C46 C 0.11249(11) -0.0183(3) 0.5704(2) 0.044 Uani 1 1 d D . .
H46 H 0.1034 -0.0517 0.5690 0.052 Uiso 1 1 calc R . .
C47 C 0.13233(12) -0.0258(3) 0.5894(2) 0.046 Uani 1 1 d D . .
H47 H 0.1373 -0.0637 0.6017 0.056 Uiso 1 1 calc R . .
C48 C 0.13920(9) 0.0796(3) 0.57320(17) 0.027 Uani 1 1 d D . .
C49 C 0.14671(10) 0.0238(3) 0.5915(2) 0.035 Uani 1 1 d D . .
C50 C 0.16779(10) 0.0173(3) 0.6102(2) 0.040 Uani 1 1 d D . .
H50 H 0.1732 -0.0194 0.6237 0.048 Uiso 1 1 calc R . .
C51 C 0.18081(11) 0.0641(3) 0.6091(2) 0.034 Uani 1 1 d D . .
H51 H 0.1954 0.0598 0.6210 0.041 Uiso 1 1 calc R . .
C52 C 0.17223(10) 0.1182(3) 0.59006(18) 0.029 Uani 1 1 d D . .
H52 H 0.1813 0.1505 0.5893 0.035 Uiso 1 1 calc R . .
N29 N 0.11070(8) 0.1430(2) 0.53875(15) 0.028 Uani 1 1 d D . .
N30 N 0.15205(7) 0.1270(2) 0.57300(15) 0.026 Uani 1 1 d D . .
C53 C 0.04320(11) 0.3590(3) 0.5530(2) 0.037 Uani 1 1 d . . .
H53 H 0.0548 0.3441 0.5731 0.044 Uiso 1 1 calc R . .
C54 C 0.02500(12) 0.3256(4) 0.5428(2) 0.044 Uani 1 1 d . . .
H54 H 0.0241 0.2892 0.5558 0.053 Uiso 1 1 calc R . .
C55 C 0.00849(11) 0.3461(4) 0.5137(3) 0.050 Uani 1 1 d . . .
H55 H -0.0042 0.3239 0.5059 0.060 Uiso 1 1 calc R . .
C56 C 0.01013(11) 0.3996(4) 0.4955(2) 0.045 Uani 1 1 d . . .
C57 C 0.02874(11) 0.4312(3) 0.5074(2) 0.037 Uani 1 1 d . . .
C58 C -0.00666(13) 0.4248(5) 0.4636(3) 0.068 Uani 1 1 d . . .
H58 H -0.0194 0.4032 0.4544 0.082 Uiso 1 1 calc R . .
C59 C -0.00481(14) 0.4763(5) 0.4472(3) 0.067 Uani 1 1 d . . .
H59 H -0.0162 0.4913 0.4267 0.080 Uiso 1 1 calc R . .
C60 C 0.03061(11) 0.4872(3) 0.4892(2) 0.039 Uani 1 1 d . . .
C61 C 0.01401(12) 0.5096(4) 0.4597(2) 0.049 Uani 1 1 d . . .
C62 C 0.01615(12) 0.5660(5) 0.4438(2) 0.054 Uani 1 1 d . . .
H62 H 0.0050 0.5824 0.4235 0.065 Uiso 1 1 calc R . .
C63 C 0.03368(14) 0.5957(4) 0.4572(3) 0.057 Uani 1 1 d . . .
H63 H 0.0353 0.6338 0.4464 0.069 Uiso 1 1 calc R . .
C64 C 0.05034(13) 0.5713(4) 0.4876(2) 0.047 Uani 1 1 d . . .
H64 H 0.0630 0.5936 0.4969 0.056 Uiso 1 1 calc R . .
N31 N 0.04537(9) 0.4101(3) 0.53649(17) 0.036 Uani 1 1 d . . .
N32 N 0.04886(9) 0.5188(3) 0.50346(17) 0.038 Uani 1 1 d . . .
C65 C 0.09181(11) 0.5489(3) 0.6688(2) 0.037 Uani 1 1 d . . .
H65 H 0.0867 0.5436 0.6426 0.044 Uiso 1 1 calc R . .
C66 C 0.08973(12) 0.6075(4) 0.6830(2) 0.044 Uani 1 1 d . . .
H66 H 0.0827 0.6400 0.6668 0.053 Uiso 1 1 calc R . .
C67 C 0.09806(14) 0.6162(4) 0.7204(2) 0.050 Uani 1 1 d . . .
H67 H 0.0972 0.6554 0.7307 0.060 Uiso 1 1 calc R . .
C68 C 0.10778(14) 0.5678(4) 0.7434(2) 0.050 Uani 1 1 d . . .
C69 C 0.10816(11) 0.5100(3) 0.7271(2) 0.036 Uani 1 1 d . . .
C70 C 0.11724(19) 0.5744(5) 0.7828(3) 0.073 Uani 1 1 d . . .
H70 H 0.1169 0.6131 0.7941 0.088 Uiso 1 1 calc R . .
C71 C 0.12672(17) 0.5257(5) 0.8041(3) 0.067 Uani 1 1 d . . .
H71 H 0.1338 0.5318 0.8300 0.080 Uiso 1 1 calc R . .
C72 C 0.11720(11) 0.4577(4) 0.7504(2) 0.036 Uani 1 1 d . . .
C73 C 0.12659(14) 0.4663(5) 0.7895(2) 0.053 Uani 1 1 d . . .
C74 C 0.13449(15) 0.4140(5) 0.8106(2) 0.061 Uani 1 1 d . . .
H74 H 0.1405 0.4173 0.8369 0.073 Uiso 1 1 calc R . .
C75 C 0.13380(13) 0.3590(4) 0.7945(2) 0.048 Uani 1 1 d . . .
H75 H 0.1397 0.3236 0.8090 0.057 Uiso 1 1 calc R . .
C76 C 0.12426(11) 0.3549(4) 0.7559(2) 0.036 Uani 1 1 d . . .
H76 H 0.1237 0.3156 0.7447 0.043 Uiso 1 1 calc R . .
N33 N 0.10030(9) 0.5018(3) 0.68956(17) 0.032 Uani 1 1 d . . .
N34 N 0.11610(9) 0.4019(3) 0.73418(16) 0.033 Uani 1 1 d . . .
C77 C 0.15003(13) 0.1001(3) 0.6871(2) 0.043 Uani 1 1 d . . .
H77 H 0.1619 0.1257 0.6966 0.052 Uiso 1 1 calc R . .
C78 C 0.15231(15) 0.0373(4) 0.6946(3) 0.057 Uani 1 1 d . . .
H78 H 0.1653 0.0203 0.7094 0.068 Uiso 1 1 calc R . .
C79 C 0.13506(17) 0.0006(4) 0.6798(3) 0.064 Uani 1 1 d . . .
H79 H 0.1362 -0.0426 0.6842 0.077 Uiso 1 1 calc R . .
C80 C 0.11624(14) 0.0259(4) 0.6588(3) 0.052 Uani 1 1 d . . .
C81 C 0.11543(12) 0.0898(3) 0.6522(2) 0.037 Uani 1 1 d . . .
C82 C 0.09760(17) -0.0090(4) 0.6434(3) 0.069 Uani 1 1 d . . .
H82 H 0.0981 -0.0522 0.6475 0.083 Uiso 1 1 calc R . .
C83 C 0.07997(16) 0.0167(4) 0.6238(3) 0.071 Uani 1 1 d . . .
H83 H 0.0678 -0.0079 0.6146 0.085 Uiso 1 1 calc R . .
C84 C 0.09631(11) 0.1175(3) 0.6294(2) 0.036 Uani 1 1 d . . .
C85 C 0.07873(13) 0.0807(4) 0.6160(3) 0.052 Uani 1 1 d . . .
C86 C 0.05996(14) 0.1108(4) 0.5939(3) 0.060 Uani 1 1 d . . .
H86 H 0.0474 0.0882 0.5845 0.072 Uiso 1 1 calc R . .
C87 C 0.06021(13) 0.1705(4) 0.5867(3) 0.057 Uani 1 1 d . . .
H87 H 0.0478 0.1906 0.5717 0.069 Uiso 1 1 calc R . .
C88 C 0.07841(12) 0.2035(4) 0.6010(2) 0.045 Uani 1 1 d . . .
H88 H 0.0783 0.2461 0.5953 0.054 Uiso 1 1 calc R . .
N35 N 0.13223(9) 0.1258(3) 0.66743(17) 0.032 Uani 1 1 d . . .
N36 N 0.09634(9) 0.1776(3) 0.62265(17) 0.034 Uani 1 1 d . . .
C89 C 0.13074(11) 0.6148(3) 0.6493(2) 0.032 Uani 1 1 d . . .
H89 H 0.1275 0.5933 0.6265 0.038 Uiso 1 1 calc R . .
C90 C 0.12268(12) 0.6734(3) 0.6481(2) 0.038 Uani 1 1 d . . .
H90 H 0.1140 0.6910 0.6252 0.046 Uiso 1 1 calc R . .
C91 C 0.12746(13) 0.7057(3) 0.6809(2) 0.045 Uani 1 1 d . . .
H91 H 0.1224 0.7464 0.6809 0.054 Uiso 1 1 calc R . .
C92 C 0.13972(13) 0.6779(3) 0.7139(2) 0.043 Uani 1 1 d . . .
C93 C 0.14686(12) 0.6173(3) 0.7122(2) 0.036 Uani 1 1 d . . .
C94 C 0.14493(17) 0.7056(4) 0.7495(3) 0.061 Uani 1 1 d . . .
H94 H 0.1402 0.7462 0.7510 0.073 Uiso 1 1 calc R . .
C95 C 0.1561(2) 0.6774(5) 0.7806(3) 0.078 Uani 1 1 d . . .
H95 H 0.1589 0.6980 0.8036 0.093 Uiso 1 1 calc R . .
C96 C 0.15955(12) 0.5876(4) 0.7460(2) 0.040 Uani 1 1 d . . .
C97 C 0.16395(16) 0.6170(5) 0.7805(2) 0.061 Uani 1 1 d . . .
C98 C 0.1749(2) 0.5843(5) 0.8118(3) 0.083 Uani 1 1 d . . .
H98 H 0.1778 0.6028 0.8354 0.099 Uiso 1 1 calc R . .
C99 C 0.18192(17) 0.5261(5) 0.8102(3) 0.070 Uani 1 1 d . . .
H99 H 0.1892 0.5032 0.8320 0.084 Uiso 1 1 calc R . .
C100 C 0.17773(13) 0.5015(4) 0.7743(2) 0.043 Uani 1 1 d . . .
H100 H 0.1827 0.4613 0.7723 0.051 Uiso 1 1 calc R . .
N37 N 0.14262(8) 0.5868(2) 0.67980(16) 0.028 Uani 1 1 d . . .
N38 N 0.16742(9) 0.5309(3) 0.74370(16) 0.032 Uani 1 1 d . . .
C101 C 0.18049(12) 0.5009(3) 0.5073(2) 0.034 Uani 1 1 d . . .
H101 H 0.1667 0.4860 0.4989 0.040 Uiso 1 1 calc R . .
C102 C 0.18942(13) 0.5124(4) 0.4809(2) 0.046 Uani 1 1 d . . .
H102 H 0.1816 0.5074 0.4552 0.056 Uiso 1 1 calc R . .
C103 C 0.20933(14) 0.5307(4) 0.4925(2) 0.051 Uani 1 1 d . . .
H103 H 0.2157 0.5385 0.4749 0.062 Uiso 1 1 calc R . .
C104 C 0.22087(12) 0.5385(4) 0.5314(2) 0.040 Uani 1 1 d . . .
C105 C 0.21010(11) 0.5286(3) 0.5553(2) 0.033 Uani 1 1 d . . .
C106 C 0.24197(14) 0.5548(5) 0.5461(3) 0.055 Uani 1 1 d . . .
H106 H 0.2493 0.5590 0.5298 0.066 Uiso 1 1 calc R . .
C107 C 0.25172(13) 0.5642(4) 0.5824(2) 0.053 Uani 1 1 d . . .
H107 H 0.2659 0.5756 0.5915 0.063 Uiso 1 1 calc R . .
C108 C 0.22059(10) 0.5395(3) 0.59458(19) 0.030 Uani 1 1 d . . .
C109 C 0.24148(11) 0.5577(4) 0.6071(2) 0.040 Uani 1 1 d . . .
C110 C 0.25106(12) 0.5703(4) 0.6460(2) 0.045 Uani 1 1 d . . .
H110 H 0.2651 0.5834 0.6561 0.054 Uiso 1 1 calc R . .
C111 C 0.23999(12) 0.5633(3) 0.6684(2) 0.041 Uani 1 1 d . . .
H111 H 0.2461 0.5717 0.6943 0.049 Uiso 1 1 calc R . .
C112 C 0.21954(10) 0.5438(3) 0.65295(19) 0.031 Uani 1 1 d . . .
H112 H 0.2122 0.5378 0.6691 0.037 Uiso 1 1 calc R . .
N39 N 0.19029(9) 0.5096(2) 0.54342(15) 0.028 Uani 1 1 d . . .
N40 N 0.20973(8) 0.5331(2) 0.61718(15) 0.027 Uani 1 1 d . . .
C113 C 0.17988(14) 0.3398(3) 0.4968(2) 0.045 Uani 1 1 d . . .
H113 H 0.1665 0.3270 0.4951 0.053 Uiso 1 1 calc R . .
C114 C 0.18281(17) 0.3541(4) 0.4638(2) 0.059 Uani 1 1 d . . .
H114 H 0.1718 0.3508 0.4404 0.070 Uiso 1 1 calc R . .
C115 C 0.20153(19) 0.3725(5) 0.4662(3) 0.068 Uani 1 1 d . . .
H115 H 0.2039 0.3827 0.4442 0.082 Uiso 1 1 calc R . .
C116 C 0.21778(16) 0.3772(4) 0.5008(3) 0.054 Uani 1 1 d . . .
C117 C 0.21364(13) 0.3622(3) 0.5325(2) 0.038 Uani 1 1 d . . .
C118 C 0.23791(18) 0.3995(4) 0.5052(3) 0.066 Uani 1 1 d . . .
H118 H 0.2411 0.4088 0.4839 0.079 Uiso 1 1 calc R . .
C119 C 0.25231(16) 0.4072(4) 0.5390(3) 0.062 Uani 1 1 d . . .
H119 H 0.2653 0.4240 0.5411 0.075 Uiso 1 1 calc R . .
C120 C 0.22929(12) 0.3669(3) 0.5687(2) 0.037 Uani 1 1 d . . .
C121 C 0.24886(13) 0.3911(4) 0.5727(3) 0.050 Uani 1 1 d . . .
C122 C 0.26319(14) 0.3966(4) 0.6073(3) 0.058 Uani 1 1 d . . .
H122 H 0.2764 0.4133 0.6106 0.070 Uiso 1 1 calc R . .
C123 C 0.25900(13) 0.3787(4) 0.6378(3) 0.053 Uani 1 1 d . . .
H123 H 0.2689 0.3834 0.6622 0.064 Uiso 1 1 calc R . .
C124 C 0.23956(11) 0.3532(4) 0.6314(2) 0.041 Uani 1 1 d . . .
H124 H 0.2366 0.3391 0.6522 0.049 Uiso 1 1 calc R . .
N41 N 0.19429(9) 0.3428(3) 0.52964(16) 0.032 Uani 1 1 d . . .
N42 N 0.22513(9) 0.3477(3) 0.59825(16) 0.031 Uani 1 1 d . . .
C125 C 0.08602(17) 0.1798(5) 0.3594(2) 0.065 Uani 1 1 d D . .
H125 H 0.0883 0.2163 0.3740 0.078 Uiso 1 1 calc R . .
C126 C 0.06918(17) 0.1790(6) 0.3270(3) 0.086 Uani 1 1 d D . .
H126 H 0.0600 0.2131 0.3197 0.104 Uiso 1 1 calc R . .
C127 C 0.0661(2) 0.1270(6) 0.3056(3) 0.106 Uani 1 1 d D . .
H127 H 0.0549 0.1247 0.2825 0.127 Uiso 1 1 calc R . .
C128 C 0.0798(2) 0.0773(6) 0.3180(3) 0.091 Uani 1 1 d D . .
C129 C 0.09612(16) 0.0831(4) 0.3511(2) 0.059 Uani 1 1 d D . .
C130 C 0.0775(3) 0.0216(7) 0.2961(4) 0.124 Uani 1 1 d D . .
H130 H 0.0660 0.0169 0.2735 0.149 Uiso 1 1 calc R . .
C131 C 0.0921(3) -0.0245(7) 0.3085(4) 0.123 Uani 1 1 d D . .
H131 H 0.0908 -0.0603 0.2936 0.148 Uiso 1 1 calc R . .
C132 C 0.11127(15) 0.0340(4) 0.3645(2) 0.054 Uani 1 1 d D . .
C133 C 0.10843(19) -0.0197(5) 0.3419(3) 0.076 Uani 1 1 d D . .
C134 C 0.12321(18) -0.0654(5) 0.3556(3) 0.074 Uani 1 1 d D . .
H134 H 0.1219 -0.1027 0.3421 0.088 Uiso 1 1 calc R . .
C135 C 0.13929(18) -0.0580(5) 0.3875(3) 0.070 Uani 1 1 d D . .
H135 H 0.1495 -0.0893 0.3962 0.084 Uiso 1 1 calc R . .
C136 C 0.14098(16) -0.0036(4) 0.4080(3) 0.058 Uani 1 1 d D . .
H136 H 0.1524 0.0010 0.4308 0.069 Uiso 1 1 calc R . .
N43 N 0.09928(12) 0.1347(3) 0.37231(18) 0.054 Uani 1 1 d D . .
N44 N 0.12716(11) 0.0420(3) 0.39688(17) 0.041 Uani 1 1 d D . .
C137 C 0.07855(13) 0.0787(4) 0.4244(2) 0.046 Uani 1 1 d . . .
H137 H 0.0750 0.1179 0.4129 0.056 Uiso 1 1 calc R . .
C138 C 0.06256(14) 0.0379(4) 0.4218(3) 0.056 Uani 1 1 d . . .
H138 H 0.0485 0.0491 0.4091 0.067 Uiso 1 1 calc R . .
C139 C 0.06774(15) -0.0186(4) 0.4381(3) 0.058 Uani 1 1 d . . .
H139 H 0.0573 -0.0483 0.4355 0.069 Uiso 1 1 calc R . .
C140 C 0.08835(14) -0.0329(4) 0.4585(2) 0.049 Uani 1 1 d . . .
C141 C 0.10309(12) 0.0114(3) 0.4594(2) 0.035 Uani 1 1 d . . .
C142 C 0.09476(16) -0.0895(4) 0.4779(3) 0.058 Uani 1 1 d . . .
H142 H 0.0847 -0.1200 0.4767 0.070 Uiso 1 1 calc R . .
C143 C 0.11450(16) -0.1003(4) 0.4977(3) 0.058 Uani 1 1 d . . .
H143 H 0.1183 -0.1383 0.5107 0.070 Uiso 1 1 calc R . .
C144 C 0.12471(13) -0.0004(3) 0.4818(2) 0.036 Uani 1 1 d . . .
C145 C 0.13011(14) -0.0570(3) 0.5001(2) 0.045 Uani 1 1 d . . .
C146 C 0.15097(17) -0.0656(4) 0.5212(3) 0.064 Uani 1 1 d . . .
H146 H 0.1554 -0.1032 0.5344 0.077 Uiso 1 1 calc R . .
C147 C 0.16500(14) -0.0218(4) 0.5232(2) 0.050 Uani 1 1 d . . .
H147 H 0.1793 -0.0281 0.5371 0.060 Uiso 1 1 calc R . .
C148 C 0.15787(13) 0.0342(4) 0.5038(2) 0.043 Uani 1 1 d . . .
H148 H 0.1676 0.0662 0.5061 0.051 Uiso 1 1 calc R . .
N45 N 0.09824(9) 0.0664(3) 0.44177(17) 0.037 Uani 1 1 d . . .
N46 N 0.13842(10) 0.0439(3) 0.48273(16) 0.035 Uani 1 1 d . . .
C149 C 0.0291(2) 0.3894(5) 0.7547(4) 0.103 Uiso 1 1 d D . .
H149 H 0.0302 0.4257 0.7418 0.123 Uiso 1 1 calc R . .
C150 C 0.0219(3) 0.3966(6) 0.7846(5) 0.146 Uiso 1 1 d D . .
H150 H 0.0199 0.4359 0.7936 0.176 Uiso 1 1 calc R . .
C151 C 0.0182(3) 0.3441(6) 0.7991(4) 0.129 Uiso 1 1 d D . .
H151 H 0.0122 0.3464 0.8176 0.155 Uiso 1 1 calc R . .
C152 C 0.0225(2) 0.2875(5) 0.7886(4) 0.112 Uiso 1 1 d D . .
C153 C 0.0310(2) 0.2846(4) 0.7601(3) 0.096 Uiso 1 1 d D . .
C154 C 0.0200(3) 0.2310(6) 0.8042(5) 0.141 Uiso 1 1 d D . .
H154 H 0.0164 0.2321 0.8257 0.170 Uiso 1 1 calc R . .
C155 C 0.0223(3) 0.1771(7) 0.7914(5) 0.144 Uiso 1 1 d D . .
H155 H 0.0166 0.1412 0.7980 0.173 Uiso 1 1 calc R . .
C156 C 0.0374(2) 0.2280(5) 0.7503(4) 0.101 Uiso 1 1 d D . .
C157 C 0.0337(3) 0.1734(6) 0.7666(5) 0.142 Uiso 1 1 d D . .
C158 C 0.0384(3) 0.1186(6) 0.7537(6) 0.166 Uiso 1 1 d D . .
H158 H 0.0351 0.0808 0.7627 0.199 Uiso 1 1 calc R . .
C159 C 0.0479(3) 0.1176(6) 0.7280(5) 0.159 Uiso 1 1 d D . .
H159 H 0.0510 0.0796 0.7190 0.191 Uiso 1 1 calc R . .
C160 C 0.0527(2) 0.1742(6) 0.7151(4) 0.114 Uiso 1 1 d D . .
H160 H 0.0600 0.1738 0.6986 0.137 Uiso 1 1 calc R . .
N47 N 0.03432(15) 0.3365(4) 0.7432(2) 0.076 Uiso 1 1 d D . .
N48 N 0.04743(17) 0.2281(4) 0.7254(3) 0.092 Uiso 1 1 d D . .
C161 C 0.05856(14) 0.4886(4) 0.7194(3) 0.057 Uani 1 1 d . . .
H161 H 0.0529 0.4906 0.6930 0.069 Uiso 1 1 calc R . .
C162 C 0.05978(18) 0.5442(6) 0.7403(3) 0.078 Uani 1 1 d . . .
H162 H 0.0547 0.5823 0.7283 0.093 Uiso 1 1 calc R . .
C163 C 0.0688(2) 0.5398(6) 0.7794(3) 0.086 Uani 1 1 d . . .
H163 H 0.0698 0.5755 0.7941 0.103 Uiso 1 1 calc R . .
C164 C 0.07614(19) 0.4842(6) 0.7965(3) 0.075 Uani 1 1 d . . .
C165 C 0.07425(14) 0.4325(5) 0.7737(3) 0.056 Uani 1 1 d . . .
C166 C 0.0848(2) 0.4810(7) 0.8342(4) 0.101 Uani 1 1 d . . .
H166 H 0.0854 0.5162 0.8492 0.121 Uiso 1 1 calc R . .
C167 C 0.0924(2) 0.4268(8) 0.8496(3) 0.097 Uani 1 1 d . . .
H167 H 0.0989 0.4245 0.8758 0.116 Uiso 1 1 calc R . .
C168 C 0.08196(14) 0.3755(5) 0.7905(3) 0.062 Uani 1 1 d . . .
C169 C 0.09146(17) 0.3731(6) 0.8286(3) 0.079 Uani 1 1 d . . .
C170 C 0.0996(2) 0.3144(7) 0.8439(3) 0.090 Uani 1 1 d . . .
H170 H 0.1056 0.3090 0.8701 0.108 Uiso 1 1 calc R . .
C171 C 0.09862(19) 0.2666(7) 0.8209(4) 0.090 Uani 1 1 d . . .
H171 H 0.1051 0.2285 0.8306 0.108 Uiso 1 1 calc R . .
C172 C 0.08827(15) 0.2732(5) 0.7835(3) 0.065 Uani 1 1 d . . .
H172 H 0.0870 0.2382 0.7680 0.078 Uiso 1 1 calc R . .
N49 N 0.06510(11) 0.4343(4) 0.7358(2) 0.051 Uani 1 1 d . . .
N50 N 0.08005(11) 0.3255(4) 0.7678(2) 0.053 Uani 1 1 d . . .
C173 C 0.17128(13) 0.7845(3) 0.6741(2) 0.043 Uani 1 1 d . . .
H173 H 0.1632 0.7482 0.6712 0.051 Uiso 1 1 calc R . .
C174 C 0.17365(13) 0.8227(4) 0.7044(2) 0.043 Uani 1 1 d . . .
H174 H 0.1674 0.8121 0.7217 0.051 Uiso 1 1 calc R . .
C175 C 0.18488(12) 0.8746(3) 0.7089(2) 0.039 Uani 1 1 d . . .
H175 H 0.1865 0.9012 0.7293 0.047 Uiso 1 1 calc R . .
C176 C 0.19400(12) 0.8891(3) 0.6836(2) 0.037 Uani 1 1 d . . .
C177 C 0.19089(11) 0.8493(3) 0.6532(2) 0.031 Uani 1 1 d . . .
C178 C 0.20703(11) 0.9417(3) 0.6869(2) 0.038 Uani 1 1 d . . .
H178 H 0.2098 0.9686 0.7075 0.046 Uiso 1 1 calc R . .
C179 C 0.21535(11) 0.9537(3) 0.6617(2) 0.040 Uani 1 1 d . . .
H179 H 0.2244 0.9879 0.6655 0.048 Uiso 1 1 calc R . .
C180 C 0.19874(10) 0.8645(3) 0.6250(2) 0.032 Uani 1 1 d . . .
C181 C 0.21109(11) 0.9172(3) 0.6294(2) 0.034 Uani 1 1 d . . .
C182 C 0.21838(11) 0.9309(3) 0.6012(2) 0.037 Uani 1 1 d . . .
H182 H 0.2272 0.9652 0.6036 0.045 Uiso 1 1 calc R . .
C183 C 0.21284(12) 0.8952(3) 0.5703(2) 0.041 Uani 1 1 d . . .
H183 H 0.2175 0.9049 0.5507 0.049 Uiso 1 1 calc R . .
C184 C 0.20011(11) 0.8436(3) 0.5678(2) 0.036 Uani 1 1 d . . .
H184 H 0.1962 0.8189 0.5460 0.043 Uiso 1 1 calc R . .
N51 N 0.17968(10) 0.7962(3) 0.64927(17) 0.036 Uani 1 1 d . . .
N52 N 0.19356(9) 0.8283(2) 0.59418(17) 0.034 Uani 1 1 d . . .
C185 C 0.22056(13) 0.7191(3) 0.6746(2) 0.045 Uani 1 1 d . . .
H185 H 0.2107 0.7153 0.6863 0.054 Uiso 1 1 calc R . .
C186 C 0.24080(13) 0.7281(4) 0.6964(3) 0.052 Uani 1 1 d . . .
H186 H 0.2448 0.7323 0.7226 0.063 Uiso 1 1 calc R . .
C187 C 0.25511(15) 0.7310(4) 0.6804(3) 0.066 Uani 1 1 d . . .
H187 H 0.2692 0.7370 0.6954 0.079 Uiso 1 1 calc R . .
C188 C 0.24952(14) 0.7254(5) 0.6425(3) 0.062 Uani 1 1 d . . .
C189 C 0.22840(13) 0.7185(4) 0.6213(2) 0.046 Uani 1 1 d . . .
C190 C 0.26348(17) 0.7280(6) 0.6237(4) 0.090 Uani 1 1 d . . .
H190 H 0.2777 0.7345 0.6378 0.108 Uiso 1 1 calc R . .
C191 C 0.25754(18) 0.7216(6) 0.5867(5) 0.098 Uani 1 1 d . . .
H191 H 0.2675 0.7230 0.5752 0.118 Uiso 1 1 calc R . .
C192 C 0.22168(13) 0.7114(4) 0.5821(3) 0.047 Uani 1 1 d . . .
C193 C 0.23607(16) 0.7126(5) 0.5644(3) 0.066 Uani 1 1 d . . .
C194 C 0.22932(19) 0.7035(5) 0.5269(3) 0.078 Uani 1 1 d . . .
H194 H 0.2389 0.7042 0.5145 0.094 Uiso 1 1 calc R . .
C195 C 0.20834(19) 0.6931(5) 0.5069(3) 0.069 Uani 1 1 d . . .
H195 H 0.2034 0.6867 0.4808 0.083 Uiso 1 1 calc R . .
C196 C 0.19477(14) 0.6924(3) 0.5261(2) 0.045 Uani 1 1 d . . .
H196 H 0.1806 0.6841 0.5127 0.054 Uiso 1 1 calc R . .
N53 N 0.21383(9) 0.7154(3) 0.63712(18) 0.038 Uani 1 1 d . . .
N54 N 0.20106(10) 0.7029(3) 0.56273(18) 0.039 Uani 1 1 d . . .
C197 C 0.2624(2) 0.2087(10) 0.6259(4) 0.060 Uani 0.50 1 d PD A -1
H197 H 0.2559 0.1905 0.6412 0.072 Uiso 0.50 1 calc PR A -1
C198 C 0.28285(19) 0.2285(7) 0.6421(3) 0.035 Uani 0.50 1 d PD A -1
H198 H 0.2895 0.2292 0.6684 0.042 Uiso 0.50 1 calc PR A -1
C199 C 0.2934(2) 0.2471(8) 0.6200(4) 0.057 Uani 0.50 1 d PD A -1
H199 H 0.3077 0.2565 0.6306 0.068 Uiso 0.50 1 calc PR A -1
C200 C 0.2825(2) 0.2517(7) 0.5812(4) 0.050 Uani 0.50 1 d PD A -1
C201 C 0.26159(18) 0.2325(7) 0.5664(3) 0.041 Uani 0.50 1 d PD A -1
C202 C 0.2920(2) 0.2745(9) 0.5565(4) 0.055 Uani 0.50 1 d PD A -1
H202 H 0.3057 0.2900 0.5663 0.066 Uiso 0.50 1 calc PR A -1
C203 C 0.2819(2) 0.2742(10) 0.5200(5) 0.059 Uani 0.50 1 d PD A -1
H203 H 0.2889 0.2854 0.5040 0.071 Uiso 0.50 1 calc PR A -1
C204 C 0.25117(19) 0.2314(7) 0.5275(3) 0.037 Uani 0.50 1 d PD A -1
C205 C 0.2602(2) 0.2573(8) 0.5040(4) 0.052 Uani 0.50 1 d PD A -1
C206 C 0.2498(2) 0.2546(8) 0.4661(4) 0.044 Uani 0.50 1 d PD A -1
H206 H 0.2566 0.2642 0.4495 0.053 Uiso 0.50 1 calc PR A -1
C207 C 0.2296(3) 0.2381(9) 0.4530(4) 0.069 Uani 0.50 1 d PD A -1
H207 H 0.2215 0.2420 0.4273 0.083 Uiso 0.50 1 calc PR A -1
C208 C 0.2209(2) 0.2151(9) 0.4778(4) 0.050 Uani 0.50 1 d PD A -1
H208 H 0.2072 0.1997 0.4680 0.060 Uiso 0.50 1 calc PR A -1
N55 N 0.25164(19) 0.2147(7) 0.5892(3) 0.053 Uani 0.50 1 d PD A -1
N56 N 0.23088(19) 0.2139(7) 0.5140(3) 0.053 Uani 0.50 1 d PD A -1

loop_
_atom_site_aniso_label
_atom_site_aniso_U_11
_atom_site_aniso_U_22
_atom_site_aniso_U_33
_atom_site_aniso_U_23
_atom_site_aniso_U_13
_atom_site_aniso_U_12
Gd1 0.021 0.022 0.024 -0.001 0.005 -0.002
Gd2 0.018 0.025 0.029 0.002 0.002 0.001
Gd3 0.019 0.025 0.028 0.002 0.007 0.001
Gd4 0.024 0.026 0.027 -0.001 0.001 -0.002
Gd5 0.022 0.022 0.029 0.002 0.010 -0.001
Gd6 0.020 0.019 0.022 0.002 0.004 0.000
Gd7 0.019 0.020 0.021 0.003 0.004 0.001
Gd8 0.023 0.021 0.022 0.004 0.003 -0.002
Gd9 0.025 0.023 0.023 0.000 0.009 -0.004
Gd10 0.026 0.026 0.025 0.004 0.002 -0.002
Gd11 0.041 0.029 0.026 -0.004 0.009 -0.003
Gd12 0.030 0.050 0.050 0.003 0.022 0.002
Gd13 0.033 0.020 0.031 0.004 0.004 -0.004
Gd14 0.036 0.025 0.042 0.010 0.003 0.001
C1 0.025 0.028 0.022 -0.007 0.007 -0.005
O1 0.027 0.020 0.040 -0.001 0.012 -0.001
O2 0.021 0.028 0.028 0.003 0.006 0.000
O3 0.025 0.024 0.034 -0.002 0.008 -0.005
C2 0.022 0.020 0.027 0.000 0.009 -0.001
O4 0.023 0.025 0.033 0.003 0.008 0.000
O5 0.031 0.022 0.027 0.004 0.011 -0.001
O6 0.022 0.025 0.030 0.003 0.005 -0.002
C3 0.022 0.016 0.034 0.003 0.009 0.002
O7 0.025 0.029 0.024 -0.002 0.009 -0.004
O8 0.016 0.026 0.030 0.002 0.005 0.000
O9 0.020 0.025 0.024 -0.002 0.006 -0.001
C4 0.032 0.030 0.024 0.002 0.002 -0.002
O10 0.033 0.024 0.026 -0.003 0.003 0.000
O11 0.036 0.037 0.038 -0.008 0.001 0.003
O12 0.048 0.034 0.039 -0.014 0.005 0.002
C5 0.032 0.029 0.024 -0.003 0.010 -0.001
O13 0.024 0.027 0.029 -0.003 0.007 0.000
O14 0.025 0.033 0.025 -0.004 0.006 -0.003
O15 0.036 0.051 0.049 -0.020 0.021 -0.008
C6 0.027 0.025 0.017 0.003 0.006 0.002
O16 0.016 0.026 0.031 0.003 0.006 0.000
O17 0.015 0.022 0.030 0.002 0.004 0.001
O18 0.020 0.020 0.030 0.005 0.005 0.000
C7 0.019 0.018 0.020 0.003 0.005 -0.005
O19 0.021 0.023 0.022 -0.003 0.003 -0.003
O20 0.025 0.027 0.020 0.003 0.004 0.000
O21 0.022 0.019 0.021 0.004 0.002 -0.001
C8 0.030 0.014 0.028 -0.001 0.009 -0.001
O22 0.017 0.028 0.022 0.002 -0.001 0.000
O23 0.019 0.023 0.028 0.002 0.007 0.000
O24 0.025 0.025 0.028 0.001 0.003 0.000
C9 0.027 0.035 0.041 0.001 0.013 0.001
O25 0.019 0.026 0.040 0.001 0.009 0.002
O26 0.028 0.037 0.040 0.005 0.014 0.004
O27 0.023 0.064 0.056 0.015 0.016 0.015
C10 0.035 0.027 0.039 -0.007 0.022 -0.007
O28 0.025 0.029 0.035 0.004 0.013 -0.002
O29 0.038 0.034 0.043 0.009 0.021 0.005
O30 0.043 0.041 0.066 0.009 0.033 0.005
C11 0.026 0.021 0.035 0.006 0.012 0.000
O31 0.029 0.026 0.022 0.003 0.000 -0.002
O32 0.025 0.020 0.024 0.000 0.004 -0.004
O33 0.038 0.022 0.031 0.004 0.007 -0.004
C12 0.040 0.027 0.034 0.008 0.010 -0.004
O34 0.026 0.022 0.032 0.005 0.004 -0.003
O35 0.028 0.020 0.028 0.000 -0.003 -0.008
O36 0.034 0.020 0.044 0.007 -0.001 0.002
C13 0.023 0.021 0.050 0.006 0.000 0.001
O37 0.030 0.023 0.033 0.002 0.001 0.000
O38 0.029 0.030 0.047 0.012 0.006 0.002
O39 0.043 0.025 0.049 0.006 0.015 0.002
N1 0.099 0.100 0.071 -0.007 0.018 -0.047
O40 0.064 0.091 0.070 -0.016 0.019 -0.019
O41 0.115 0.111 0.070 -0.004 0.046 -0.048
O42 0.153 0.201 0.074 -0.033 0.028 -0.125
O43 0.026 0.028 0.031 0.004 0.003 0.001
O44 0.025 0.042 0.046 -0.003 0.007 0.007
O45 0.055 0.054 0.039 0.010 0.012 -0.005
O46 0.032 0.035 0.034 0.000 0.016 0.003
O47 0.047 0.070 0.054 -0.027 0.026 -0.013
O48 0.038 0.065 0.070 0.013 0.025 0.007
O49 0.047 0.068 0.076 0.028 -0.025 -0.021
C14 0.049 0.108 0.060 -0.018 -0.002 0.005
C16 0.048 0.098 0.060 -0.014 0.008 0.003
N2 0.076 0.079 0.123 -0.028 0.051 -0.017
O50 0.027 0.042 0.053 -0.009 0.010 -0.013
O51 0.034 0.071 0.050 -0.016 -0.002 0.003
C17 0.029 0.038 0.023 0.003 0.008 0.006
C18 0.043 0.053 0.037 0.006 0.012 -0.003
C19 0.033 0.037 0.028 0.008 0.009 0.012
N5 0.026 0.023 0.039 0.007 0.012 0.005
N6 0.092 0.091 0.055 0.009 0.034 -0.026
N7 0.050 0.059 0.026 0.004 0.013 -0.002
O52 0.033 0.028 0.034 0.008 0.008 -0.003
O53 0.034 0.035 0.023 0.001 0.009 0.002
C20 0.022 0.016 0.035 0.001 0.004 -0.001
C21 0.029 0.025 0.030 0.002 -0.002 -0.006
C22 0.020 0.021 0.033 0.002 -0.002 -0.002
N8 0.019 0.026 0.024 0.002 0.004 0.001
N9 0.044 0.024 0.041 -0.001 0.012 0.002
N10 0.040 0.025 0.046 0.012 0.014 0.004
O54 0.027 0.029 0.033 -0.001 0.008 -0.001
O55 0.026 0.024 0.034 0.008 0.006 0.004
C23 0.021 0.028 0.024 0.001 0.005 -0.003
C24 0.030 0.030 0.021 0.007 0.004 0.005
C25 0.023 0.027 0.023 0.003 0.002 -0.003
N11 0.025 0.025 0.020 0.006 0.002 0.003
N12 0.036 0.027 0.034 -0.004 0.003 -0.006
N13 0.021 0.028 0.043 -0.001 0.005 -0.001
O56 0.026 0.022 0.026 0.000 0.004 0.003
O57 0.019 0.026 0.028 0.000 0.001 0.000
C26 0.053 0.070 0.026 0.006 0.012 0.006
C27 0.100 0.061 0.059 0.015 0.006 -0.002
C28 0.037 0.062 0.027 0.003 0.000 0.010
N14 0.057 0.044 0.053 0.020 -0.016 -0.021
N15 0.172 0.104 0.089 0.026 0.026 -0.057
N16 0.064 0.066 0.032 0.008 0.019 0.013
O58 0.078 0.035 0.064 0.012 -0.001 -0.005
O59 0.054 0.065 0.032 0.012 0.012 0.004
C35 0.049 0.036 0.036 0.004 0.007 -0.008
C36 0.075 0.054 0.030 0.001 0.007 -0.011
C37 0.054 0.033 0.042 0.003 0.005 0.001
N23 0.046 0.032 0.035 0.005 0.001 -0.006
N24 0.085 0.127 0.044 0.014 0.016 -0.042
N25 0.062 0.073 0.034 0.016 0.001 -0.007
O64 0.041 0.047 0.037 0.010 -0.003 -0.011
O65 0.050 0.040 0.042 0.017 0.004 0.002
C38 0.054 0.016 0.081 0.006 0.024 0.007
C39 0.052 0.017 0.091 0.014 0.011 0.004
C40 0.046 0.018 0.078 0.009 0.013 0.002
N26 0.054 0.029 0.052 0.008 0.000 -0.002
N27 0.103 0.032 0.078 -0.002 0.023 0.005
N28 0.048 0.053 0.089 -0.003 0.017 0.008
O66 0.048 0.035 0.064 0.005 0.005 0.003
O67 0.054 0.029 0.082 0.016 0.017 0.010
C41 0.029 0.028 0.037 0.002 0.001 0.000
C42 0.025 0.039 0.047 0.005 0.007 -0.009
C43 0.036 0.039 0.050 -0.004 0.015 -0.014
C44 0.032 0.028 0.045 -0.004 0.011 -0.005
C45 0.025 0.023 0.028 -0.004 0.008 -0.004
C46 0.033 0.024 0.070 0.004 0.014 -0.006
C47 0.048 0.024 0.064 0.005 0.017 -0.004
C48 0.026 0.028 0.025 -0.005 0.007 0.000
C49 0.034 0.027 0.043 0.000 0.011 -0.004
C50 0.029 0.029 0.056 0.005 0.009 0.007
C51 0.030 0.025 0.037 -0.002 0.001 0.003
C52 0.032 0.022 0.034 -0.005 0.012 -0.004
N29 0.025 0.025 0.032 -0.001 0.008 -0.003
N30 0.020 0.026 0.027 -0.005 0.004 -0.001
C53 0.027 0.026 0.053 -0.004 0.010 -0.003
C54 0.037 0.041 0.058 -0.008 0.021 -0.002
C55 0.019 0.052 0.070 -0.012 0.008 -0.010
C56 0.018 0.057 0.045 -0.009 -0.006 0.001
C57 0.026 0.038 0.039 -0.007 0.004 0.006
C58 0.019 0.070 0.090 -0.008 -0.010 0.002
C59 0.031 0.082 0.069 0.020 -0.004 0.002
C60 0.027 0.034 0.048 -0.001 0.004 0.011
C61 0.027 0.064 0.042 -0.003 -0.003 0.006
C62 0.028 0.078 0.044 0.016 -0.002 0.017
C63 0.047 0.060 0.050 0.015 0.000 0.006
C64 0.035 0.047 0.048 0.014 0.002 0.005
N31 0.020 0.042 0.038 -0.004 0.003 0.004
N32 0.029 0.043 0.036 0.000 0.003 0.007
C65 0.030 0.036 0.040 0.001 0.009 0.007
C66 0.038 0.039 0.052 -0.004 0.013 0.007
C67 0.060 0.033 0.056 -0.014 0.019 0.003
C68 0.054 0.048 0.050 -0.016 0.022 -0.006
C69 0.032 0.040 0.042 -0.004 0.019 -0.002
C70 0.100 0.065 0.050 -0.024 0.023 -0.004
C71 0.074 0.081 0.037 -0.019 0.008 -0.004
C72 0.028 0.047 0.032 -0.001 0.010 0.001
C73 0.045 0.076 0.034 -0.008 0.011 0.001
C74 0.062 0.089 0.025 0.006 0.007 0.009
C75 0.047 0.060 0.036 0.010 0.014 0.008
C76 0.030 0.048 0.031 0.013 0.013 0.008
N33 0.024 0.036 0.035 -0.005 0.009 -0.001
N34 0.028 0.040 0.034 -0.001 0.014 0.001
C77 0.046 0.029 0.051 0.002 0.015 0.006
C78 0.058 0.027 0.077 0.002 0.014 0.008
C79 0.081 0.019 0.089 0.008 0.025 0.004
C80 0.055 0.029 0.073 -0.004 0.025 0.001
C81 0.045 0.029 0.044 -0.006 0.025 -0.006
C82 0.072 0.021 0.107 -0.012 0.025 -0.007
C83 0.061 0.040 0.114 -0.027 0.035 -0.028
C84 0.033 0.031 0.049 -0.007 0.021 -0.005
C85 0.037 0.042 0.076 -0.015 0.022 -0.012
C86 0.036 0.045 0.093 -0.020 0.016 -0.018
C87 0.035 0.048 0.077 -0.017 0.007 -0.008
C88 0.031 0.047 0.054 0.000 0.011 -0.002
N35 0.040 0.025 0.039 0.002 0.021 0.002
N36 0.033 0.031 0.043 -0.003 0.019 -0.004
C89 0.032 0.028 0.033 0.001 0.008 0.001
C90 0.037 0.027 0.050 0.007 0.015 0.006
C91 0.045 0.025 0.065 0.009 0.020 0.011
C92 0.053 0.031 0.047 -0.004 0.021 0.002
C93 0.040 0.031 0.042 -0.003 0.022 0.004
C94 0.080 0.042 0.062 -0.016 0.027 0.010
C95 0.108 0.064 0.050 -0.022 0.016 0.024
C96 0.040 0.043 0.036 -0.004 0.014 0.005
C97 0.066 0.077 0.035 -0.009 0.013 0.016
C98 0.128 0.077 0.036 -0.009 0.021 0.038
C99 0.081 0.090 0.034 0.004 0.014 0.032
C100 0.051 0.047 0.028 0.002 0.013 0.006
N37 0.026 0.023 0.034 0.000 0.010 0.004
N38 0.030 0.032 0.032 0.002 0.011 0.003
C101 0.036 0.031 0.030 0.004 0.008 -0.003
C102 0.049 0.056 0.029 0.005 0.008 -0.007
C103 0.055 0.063 0.046 0.008 0.031 -0.006
C104 0.040 0.042 0.043 0.001 0.020 -0.011
C105 0.037 0.024 0.038 0.008 0.015 -0.002
C106 0.049 0.074 0.055 0.007 0.034 -0.013
C107 0.037 0.069 0.052 -0.001 0.016 -0.021
C108 0.028 0.023 0.033 0.007 0.003 -0.003
C109 0.030 0.040 0.047 0.008 0.011 -0.010
C110 0.027 0.054 0.047 0.007 0.004 -0.020
C111 0.038 0.037 0.037 0.003 0.002 -0.008
C112 0.023 0.035 0.030 0.004 0.004 -0.008
N39 0.030 0.027 0.025 0.006 0.007 -0.003
N40 0.027 0.024 0.030 0.009 0.010 0.001
C113 0.066 0.033 0.033 0.000 0.017 -0.001
C114 0.092 0.049 0.036 0.010 0.024 -0.013
C115 0.109 0.066 0.039 0.008 0.038 -0.010
C116 0.084 0.041 0.055 0.006 0.046 -0.006
C117 0.057 0.026 0.040 0.001 0.029 -0.006
C118 0.098 0.055 0.071 0.003 0.062 -0.015
C119 0.061 0.060 0.086 0.008 0.050 -0.014
C120 0.039 0.034 0.047 0.000 0.025 -0.004
C121 0.046 0.045 0.072 -0.002 0.035 -0.014
C122 0.037 0.061 0.082 -0.007 0.028 -0.021
C123 0.034 0.060 0.061 -0.010 0.011 -0.016
C124 0.033 0.045 0.045 0.001 0.015 -0.008
N41 0.039 0.030 0.027 0.001 0.012 -0.002
N42 0.028 0.030 0.036 0.004 0.013 -0.003
C125 0.091 0.061 0.032 0.006 0.009 -0.005
C126 0.087 0.082 0.067 0.007 0.001 0.010
C127 0.107 0.106 0.057 -0.025 -0.028 0.015
C128 0.104 0.076 0.056 -0.015 -0.013 0.023
C129 0.080 0.052 0.032 -0.006 0.005 -0.005
C130 0.141 0.093 0.076 -0.048 -0.035 0.022
C131 0.141 0.092 0.097 -0.069 -0.004 -0.006
C132 0.066 0.048 0.043 -0.015 0.013 -0.013
C133 0.089 0.066 0.056 -0.019 0.008 -0.005
C134 0.091 0.057 0.063 -0.024 0.016 -0.003
C135 0.094 0.052 0.062 -0.013 0.026 0.011
C136 0.061 0.063 0.046 -0.022 0.017 -0.005
N43 0.068 0.055 0.025 0.009 0.001 0.006
N44 0.054 0.039 0.028 -0.007 0.013 -0.002
C137 0.049 0.037 0.044 0.006 0.006 0.003
C138 0.042 0.056 0.058 -0.004 0.003 -0.017
C139 0.062 0.052 0.051 -0.014 0.011 -0.029
C140 0.054 0.041 0.045 -0.005 0.011 -0.011
C141 0.046 0.029 0.028 -0.001 0.010 -0.002
C142 0.077 0.032 0.061 0.001 0.021 -0.013
C143 0.078 0.030 0.060 0.004 0.018 -0.003
C144 0.049 0.025 0.034 -0.003 0.014 0.002
C145 0.060 0.028 0.036 0.001 0.005 0.007
C146 0.088 0.024 0.064 0.001 0.008 0.007
C147 0.050 0.043 0.040 -0.004 -0.005 0.015
C148 0.045 0.038 0.040 -0.006 0.010 0.001
N45 0.033 0.033 0.038 -0.001 0.006 -0.002
N46 0.042 0.028 0.032 -0.003 0.011 0.003
C161 0.051 0.059 0.067 -0.007 0.028 0.000
C162 0.078 0.069 0.085 -0.009 0.029 0.000
C163 0.090 0.088 0.080 -0.034 0.031 -0.019
C164 0.081 0.089 0.059 -0.010 0.030 -0.007
C165 0.048 0.071 0.055 -0.009 0.026 -0.008
C166 0.130 0.104 0.069 -0.017 0.036 -0.024
C167 0.080 0.147 0.043 -0.021 0.000 -0.026
C168 0.042 0.088 0.054 -0.005 0.014 -0.008
C169 0.062 0.116 0.050 0.005 0.009 -0.008
C170 0.093 0.120 0.052 0.016 0.020 -0.004
C171 0.072 0.122 0.077 0.028 0.031 0.022
C172 0.057 0.081 0.058 0.017 0.025 0.017
N49 0.045 0.063 0.055 -0.001 0.029 0.002
N50 0.036 0.078 0.048 0.003 0.017 0.007
C173 0.046 0.029 0.052 0.001 0.017 -0.007
C174 0.049 0.041 0.041 0.000 0.019 0.002
C175 0.043 0.031 0.038 -0.002 0.006 0.001
C176 0.038 0.021 0.037 0.001 -0.005 0.007
C177 0.032 0.016 0.036 0.000 0.002 -0.001
C178 0.030 0.024 0.044 0.000 -0.007 0.001
C179 0.032 0.021 0.052 0.004 -0.002 -0.003
C180 0.026 0.022 0.040 0.004 0.002 0.000
C181 0.025 0.023 0.045 0.006 0.001 0.003
C182 0.032 0.025 0.047 0.011 0.004 -0.003
C183 0.034 0.032 0.052 0.013 0.010 -0.001
C184 0.039 0.031 0.034 0.008 0.008 -0.003
N51 0.039 0.022 0.041 0.000 0.008 -0.005
N52 0.032 0.020 0.042 0.007 0.005 -0.003
C185 0.044 0.026 0.051 0.004 0.002 0.001
C186 0.045 0.039 0.050 -0.006 -0.009 -0.008
C187 0.044 0.042 0.088 -0.006 -0.004 -0.010
C188 0.034 0.059 0.084 -0.016 0.009 -0.017
C189 0.043 0.033 0.059 -0.009 0.014 -0.012
C190 0.045 0.098 0.129 -0.041 0.034 -0.028
C191 0.055 0.098 0.158 -0.014 0.059 -0.024
C192 0.046 0.031 0.065 0.001 0.022 -0.007
C193 0.057 0.063 0.083 -0.007 0.034 -0.018
C194 0.090 0.079 0.088 -0.021 0.059 -0.027
C195 0.104 0.057 0.060 0.003 0.047 -0.008
C196 0.057 0.034 0.046 -0.001 0.022 -0.007
N53 0.035 0.027 0.046 0.003 0.007 -0.005
N54 0.044 0.022 0.046 0.005 0.012 -0.004
C197 0.047 0.113 0.028 0.007 0.021 -0.006
C198 0.028 0.059 0.013 -0.003 0.002 -0.005
C199 0.031 0.057 0.069 -0.026 0.002 0.001
C200 0.036 0.046 0.075 -0.017 0.029 -0.004
C201 0.036 0.048 0.056 -0.010 0.036 -0.002
C202 0.031 0.072 0.076 0.001 0.037 -0.006
C203 0.047 0.073 0.070 0.001 0.036 -0.010
C204 0.040 0.041 0.047 -0.012 0.036 0.004
C205 0.045 0.046 0.075 0.015 0.035 0.005
C206 0.055 0.045 0.049 0.000 0.039 0.012
C207 0.099 0.077 0.034 0.013 0.029 0.030
C208 0.044 0.068 0.055 0.007 0.038 0.022
N55 0.042 0.074 0.050 -0.020 0.024 -0.008
N56 0.053 0.068 0.041 -0.001 0.023 -0.005

loop_
_atom_type_symbol
_atom_type_description
_atom_type_scat_dispersion_real
_atom_type_scat_dispersion_imag
_atom_type_scat_source
C C 0.0033 0.0016 'International Tables Vol C Tables 4.2.6.8 and 6.1.1.4'
H H 0.0000 0.0000 'International Tables Vol C Tables 4.2.6.8 and 6.1.1.4'
N N 0.0061 0.0033 'International Tables Vol C Tables 4.2.6.8 and 6.1.1.4'
O O 0.0106 0.0060 'International Tables Vol C Tables 4.2.6.8 and 6.1.1.4'
Gd Gd -0.1653 3.9035 'International Tables Vol C Tables 4.2.6.8 and 6.1.1.4'

loop_
_geom_angle_atom_site_label_1
_geom_angle_atom_site_label_2
_geom_angle_atom_site_label_3
_geom_angle
O10 Gd1 O13 107.25(16)
O10 Gd1 O4 70.21(16)
O13 Gd1 O4 144.85(15)
O10 Gd1 O7 151.93(15)
O13 Gd1 O7 65.36(15)
O4 Gd1 O7 99.81(15)
O10 Gd1 O8 137.38(15)
O13 Gd1 O8 114.15(15)
O4 Gd1 O8 70.30(15)
O7 Gd1 O8 52.06(14)
O10 Gd1 O1 84.81(16)
O13 Gd1 O1 66.55(15)
O4 Gd1 O1 78.37(15)
O7 Gd1 O1 67.30(15)
O8 Gd1 O1 102.31(15)
O10 Gd1 N29 81.48(16)
O13 Gd1 N29 129.70(16)
O4 Gd1 N29 85.26(16)
O7 Gd1 N29 124.83(16)
O8 Gd1 N29 79.94(16)
O1 Gd1 N29 161.47(15)
O10 Gd1 N30 132.75(16)
O13 Gd1 N30 76.48(15)
O4 Gd1 N30 132.15(16)
O7 Gd1 N30 73.72(15)
O8 Gd1 N30 69.07(15)
O1 Gd1 N30 134.42(15)
N29 Gd1 N30 63.78(15)
O10 Gd1 O14 74.57(15)
O13 Gd1 O14 52.13(15)
O4 Gd1 O14 144.55(15)
O7 Gd1 O14 113.41(14)
O8 Gd1 O14 140.91(14)
O1 Gd1 O14 102.64(15)
N29 Gd1 O14 85.68(16)
N30 Gd1 O14 71.95(16)
O10 Gd1 C3 152.05(17)
O13 Gd1 C3 90.44(17)
O4 Gd1 C3 82.81(17)
O7 Gd1 C3 26.01(16)
O8 Gd1 C3 26.25(16)
O1 Gd1 C3 82.67(16)
N29 Gd1 C3 104.01(17)
N30 Gd1 C3 71.60(17)
O14 Gd1 C3 132.63(16)
O10 Gd1 C5 92.21(18)
O13 Gd1 C5 25.96(17)
O4 Gd1 C5 156.79(17)
O7 Gd1 C5 88.68(17)
O8 Gd1 C5 129.97(17)
O1 Gd1 C5 85.23(17)
N29 Gd1 C5 107.63(18)
N30 Gd1 C5 70.92(18)
O14 Gd1 C5 26.25(16)
C3 Gd1 C5 111.45(18)
O10 Gd1 Gd9 124.23(12)
O13 Gd1 Gd9 35.13(11)
O4 Gd1 Gd9 115.93(11)
O7 Gd1 Gd9 35.54(10)
O8 Gd1 Gd9 87.56(10)
O1 Gd1 Gd9 48.00(10)
N29 Gd1 Gd9 150.14(11)
N30 Gd1 Gd9 86.45(11)
O14 Gd1 Gd9 87.26(10)
C3 Gd1 Gd9 61.36(13)
C5 Gd1 Gd9 61.07(13)
O38 Gd2 O6 145.26(16)
O38 Gd2 O43 95.30(17)
O6 Gd2 O43 70.66(15)
O38 Gd2 O25 117.19(17)
O6 Gd2 O25 76.42(15)
O43 Gd2 O25 145.93(15)
O38 Gd2 O44 69.45(18)
O6 Gd2 O44 141.32(17)
O43 Gd2 O44 137.79(16)
O25 Gd2 O44 68.79(16)
O38 Gd2 O24 70.65(16)
O6 Gd2 O24 74.62(14)
O43 Gd2 O24 65.59(15)
O25 Gd2 O24 113.88(15)
O44 Gd2 O24 135.00(16)
O38 Gd2 O23 82.33(15)
O6 Gd2 O23 75.20(14)
O43 Gd2 O23 113.43(15)
O25 Gd2 O23 64.74(14)
O44 Gd2 O23 103.51(16)
O24 Gd2 O23 50.91(14)
O38 Gd2 N31 136.95(18)
O6 Gd2 N31 76.02(17)
O43 Gd2 N31 88.90(18)
O25 Gd2 N31 74.65(18)
O44 Gd2 N31 78.89(18)
O24 Gd2 N31 146.10(17)
O23 Gd2 N31 134.44(17)
O38 Gd2 N32 78.48(19)
O6 Gd2 N32 121.60(17)
O43 Gd2 N32 68.61(17)
O25 Gd2 N32 125.12(17)
O44 Gd2 N32 69.81(18)
O24 Gd2 N32 120.79(18)
O23 Gd2 N32 160.81(17)
N31 Gd2 N32 63.3(2)
O38 Gd2 C8 75.75(17)
O6 Gd2 C8 72.55(15)
O43 Gd2 C8 89.25(17)
O25 Gd2 C8 89.15(16)
O44 Gd2 C8 121.94(17)
O24 Gd2 C8 25.44(16)
O23 Gd2 C8 25.49(16)
N31 Gd2 C8 147.26(18)
N32 Gd2 C8 144.09(19)
O38 Gd2 Gd10 68.57(13)
O6 Gd2 Gd10 83.54(11)
O43 Gd2 Gd10 35.85(11)
O25 Gd2 Gd10 147.71(10)
O44 Gd2 Gd10 135.14(13)
O24 Gd2 Gd10 35.08(10)
O23 Gd2 Gd10 85.92(10)
N31 Gd2 Gd10 124.72(14)
N32 Gd2 Gd10 86.96(14)
C8 Gd2 Gd10 60.50(13)
O38 Gd2 Gd4 128.02(13)
O6 Gd2 Gd4 36.80(11)
O43 Gd2 Gd4 35.21(11)
O25 Gd2 Gd4 110.75(11)
O44 Gd2 Gd4 151.35(12)
O24 Gd2 Gd4 72.67(10)
O23 Gd2 Gd4 101.55(10)
N31 Gd2 Gd4 73.70(13)
N32 Gd2 Gd4 90.25(14)
C8 Gd2 Gd4 86.33(12)
Gd10 Gd2 Gd4 60.200(15)
O28 Gd3 O25 100.47(16)
O28 Gd3 O23 138.13(15)
O25 Gd3 O23 68.49(15)
O28 Gd3 O17 120.56(15)
O25 Gd3 O17 136.59(15)
O23 Gd3 O17 71.36(14)
O28 Gd3 O16 68.50(15)
O25 Gd3 O16 152.93(15)
O23 Gd3 O16 102.55(14)
O17 Gd3 O16 53.13(14)
O28 Gd3 O26 74.55(16)
O25 Gd3 O26 53.97(16)
O23 Gd3 O26 119.48(15)
O17 Gd3 O26 146.20(16)
O16 Gd3 O26 137.20(15)
O28 Gd3 N33 138.96(18)
O25 Gd3 N33 81.71(18)
O23 Gd3 N33 81.18(17)
O17 Gd3 N33 76.49(16)
O16 Gd3 N33 123.24(17)
O26 Gd3 N33 74.18(17)
O28 Gd3 N34 85.12(18)
O25 Gd3 N34 130.93(17)
O23 Gd3 N34 133.46(17)
O17 Gd3 N34 70.55(16)
O16 Gd3 N34 74.29(17)
O26 Gd3 N34 81.92(17)
N33 Gd3 N34 64.75(19)
O28 Gd3 O5 64.36(15)
O25 Gd3 O5 87.56(15)
O23 Gd3 O5 74.66(14)
O17 Gd3 O5 97.30(14)
O16 Gd3 O5 65.38(14)
O26 Gd3 O5 116.27(15)
N33 Gd3 O5 155.76(17)
N34 Gd3 O5 135.85(16)
O28 Gd3 C6 95.42(17)
O25 Gd3 C6 150.96(17)
O23 Gd3 C6 83.46(16)
O17 Gd3 C6 26.74(16)
O16 Gd3 C6 26.95(16)
O26 Gd3 C6 154.93(17)
N33 Gd3 C6 101.86(18)
N34 Gd3 C6 74.27(18)
O5 Gd3 C6 77.60(16)
O28 Gd3 C9 91.00(18)
O25 Gd3 C9 27.09(19)
O23 Gd3 C9 92.52(18)
O17 Gd3 C9 146.81(18)
O16 Gd3 C9 159.50(18)
O26 Gd3 C9 27.48(18)
N33 Gd3 C9 72.4(2)
N34 Gd3 C9 105.2(2)
O5 Gd3 C9 106.33(18)
C6 Gd3 C9 173.5(2)
O28 Gd3 Gd5 37.70(11)
O25 Gd3 Gd5 120.23(11)
O23 Gd3 Gd5 111.67(10)
O17 Gd3 Gd5 89.45(10)
O16 Gd3 Gd5 37.37(10)
O26 Gd3 Gd5 112.08(11)
N33 Gd3 Gd5 157.10(14)
N34 Gd3 Gd5 93.70(13)
O5 Gd3 Gd5 42.71(9)
C6 Gd3 Gd5 62.71(13)
C9 Gd3 Gd5 123.71(15)
O3 Gd4 O51 134.0(2)
O3 Gd4 O50 153.20(18)
O51 Gd4 O50 70.1(2)
O3 Gd4 O43 70.04(15)
O51 Gd4 O43 72.89(19)
O50 Gd4 O43 117.35(17)
O3 Gd4 O10 76.26(15)
O51 Gd4 O10 129.39(18)
O50 Gd4 O10 97.00(17)
O43 Gd4 O10 145.02(15)
O3 Gd4 O45 71.44(18)
O51 Gd4 O45 74.9(2)
O50 Gd4 O45 134.24(19)
O43 Gd4 O45 77.65(18)
O10 Gd4 O45 83.10(18)
O3 Gd4 O11 118.54(17)
O51 Gd4 O11 76.79(19)
O50 Gd4 O11 73.46(18)
O43 Gd4 O11 140.63(16)
O10 Gd4 O11 52.87(16)
O45 Gd4 O11 70.56(19)
O3 Gd4 O6 85.23(15)
O51 Gd4 O6 105.57(18)
O50 Gd4 O6 75.12(16)
O43 Gd4 O6 68.52(15)
O10 Gd4 O6 118.32(15)
O45 Gd4 O6 143.93(17)
O11 Gd4 O6 145.42(16)
O3 Gd4 O4 75.72(15)
O51 Gd4 O4 145.31(19)
O50 Gd4 O4 77.81(17)
O43 Gd4 O4 112.47(15)
O10 Gd4 O4 66.45(15)
O45 Gd4 O4 139.53(17)
O11 Gd4 O4 106.79(16)
O6 Gd4 O4 51.97(14)
O3 Gd4 C4 97.19(18)
O51 Gd4 C4 102.4(2)
O50 Gd4 C4 85.95(19)
O43 Gd4 C4 151.15(18)
O10 Gd4 C4 26.98(18)
O45 Gd4 C4 73.7(2)
O11 Gd4 C4 25.98(18)
O6 Gd4 C4 138.01(17)
O4 Gd4 C4 87.84(17)
O3 Gd4 C2 78.54(17)
O51 Gd4 C2 127.8(2)
O50 Gd4 C2 75.83(18)
O43 Gd4 C2 89.94(16)
O10 Gd4 C2 92.43(16)
O45 Gd4 C2 149.87(18)
O11 Gd4 C2 128.87(17)
O6 Gd4 C2 25.90(16)
O4 Gd4 C2 26.10(16)
C4 Gd4 C2 113.43(18)
O3 Gd4 Gd10 36.33(11)
O51 Gd4 Gd10 100.00(16)
O50 Gd4 Gd10 150.50(13)
O43 Gd4 Gd10 35.17(11)
O10 Gd4 Gd10 109.87(11)
O45 Gd4 Gd10 63.44(14)
O11 Gd4 Gd10 132.84(13)
O6 Gd4 Gd10 81.39(10)
O4 Gd4 Gd10 101.49(10)
C4 Gd4 Gd10 123.55(14)
C2 Gd4 Gd10 90.69(12)
O16 Gd5 O52 74.67(15)
O16 Gd5 O8 112.48(15)
O52 Gd5 O8 115.79(16)
O16 Gd5 O28 68.97(15)
O52 Gd5 O28 108.03(17)
O8 Gd5 O28 134.94(15)
O16 Gd5 O29 99.02(16)
O52 Gd5 O29 75.00(17)
O8 Gd5 O29 148.30(16)
O28 Gd5 O29 53.50(16)
O16 Gd5 N35 148.93(18)
O52 Gd5 N35 74.68(18)
O8 Gd5 N35 76.97(17)
O28 Gd5 N35 126.35(17)
O29 Gd5 N35 77.78(17)
O16 Gd5 O9 74.25(14)
O52 Gd5 O9 71.32(15)
O8 Gd5 O9 53.03(14)
O28 Gd5 O9 141.62(14)
O29 Gd5 O9 146.25(16)
N35 Gd5 O9 91.22(16)
O16 Gd5 N36 143.78(17)
O52 Gd5 N36 131.41(18)
O8 Gd5 N36 80.98(17)
O28 Gd5 N36 77.90(17)
O29 Gd5 N36 71.11(19)
N35 Gd5 N36 65.0(2)
O9 Gd5 N36 132.62(16)
O16 Gd5 O5 67.82(14)
O52 Gd5 O5 141.95(15)
O8 Gd5 O5 74.69(14)
O28 Gd5 O5 64.29(14)
O29 Gd5 O5 116.35(15)
N35 Gd5 O5 141.48(17)
O9 Gd5 O5 92.14(14)
N36 Gd5 O5 85.14(17)
O16 Gd5 C3 91.36(16)
O52 Gd5 C3 95.63(18)
O8 Gd5 C3 26.55(17)
O28 Gd5 C3 142.98(16)
O29 Gd5 C3 163.47(17)
N35 Gd5 C3 86.68(17)
O9 Gd5 C3 26.89(17)
N36 Gd5 C3 107.45(19)
O5 Gd5 C3 79.46(16)
O16 Gd5 C10 83.95(17)
O52 Gd5 C10 92.00(19)
O8 Gd5 C10 150.20(18)
O28 Gd5 C10 26.80(18)
O29 Gd5 C10 26.70(19)
N35 Gd5 C10 102.07(19)
O9 Gd5 C10 155.28(17)
N36 Gd5 C10 72.10(19)
O5 Gd5 C10 90.25(18)
C3 Gd5 C10 169.68(19)
O16 Gd5 Gd3 39.37(10)
O52 Gd5 Gd3 106.62(12)
O8 Gd5 Gd3 116.39(10)
O28 Gd5 Gd3 36.21(10)
O29 Gd5 Gd3 85.64(12)
N35 Gd5 Gd3 162.48(13)
O9 Gd5 Gd3 105.84(10)
N36 Gd5 Gd3 104.42(14)
O5 Gd5 Gd3 43.96(10)
C3 Gd5 Gd3 110.33(12)
C10 Gd5 Gd3 60.60(14)
O17 Gd6 O21 117.70(14)
O17 Gd6 O56 113.27(15)
O21 Gd6 O56 73.04(14)
O17 Gd6 O32 133.15(14)
O21 Gd6 O32 70.48(14)
O56 Gd6 O32 113.06(15)
O17 Gd6 O31 146.15(15)
O21 Gd6 O31 96.05(15)
O56 Gd6 O31 77.38(15)
O32 Gd6 O31 53.74(14)
O17 Gd6 O22 75.48(15)
O21 Gd6 O22 68.70(14)
O56 Gd6 O22 139.75(15)
O32 Gd6 O22 64.96(14)
O31 Gd6 O22 118.18(14)
O17 Gd6 O18 53.43(14)
O21 Gd6 O18 74.54(14)
O56 Gd6 O18 71.88(14)
O32 Gd6 O18 140.70(14)
O31 Gd6 O18 149.26(14)
O22 Gd6 O18 86.16(14)
O17 Gd6 N38 75.37(17)
O21 Gd6 N38 147.50(16)
O56 Gd6 N38 74.46(17)
O32 Gd6 N38 124.21(17)
O31 Gd6 N38 77.18(17)
O22 Gd6 N38 142.48(16)
O18 Gd6 N38 94.99(16)
O17 Gd6 N37 81.50(16)
O21 Gd6 N37 142.67(16)
O56 Gd6 N37 131.40(16)
O32 Gd6 N37 73.34(16)
O31 Gd6 N37 69.01(16)
O22 Gd6 N37 87.98(16)
O18 Gd6 N37 134.56(16)
N38 Gd6 N37 64.76(18)
O17 Gd6 C6 26.80(17)
O21 Gd6 C6 94.42(16)
O56 Gd6 C6 95.01(17)
O32 Gd6 C6 141.14(16)
O31 Gd6 C6 164.62(16)
O22 Gd6 C6 76.23(16)
O18 Gd6 C6 27.07(16)
N38 Gd6 C6 87.95(18)
N37 Gd6 C6 108.30(18)
O17 Gd6 C11 144.16(16)
O21 Gd6 C11 86.03(16)
O56 Gd6 C11 98.70(17)
O32 Gd6 C11 26.91(18)
O31 Gd6 C11 27.39(18)
O22 Gd6 C11 90.79(17)
O18 Gd6 C11 160.11(16)
N38 Gd6 C11 99.31(19)
N37 Gd6 C11 64.81(18)
C6 Gd6 C11 165.79(19)
O17 Gd6 Gd8 120.56(11)
O21 Gd6 Gd8 39.35(10)
O56 Gd6 Gd8 106.37(11)
O32 Gd6 Gd8 36.43(10)
O31 Gd6 Gd8 83.48(11)
O22 Gd6 Gd8 46.25(10)
O18 Gd6 Gd8 104.30(10)
N38 Gd6 Gd8 160.00(13)
N37 Gd6 Gd8 103.60(13)
C6 Gd6 Gd8 111.66(12)
C11 Gd6 Gd8 60.70(14)
O18 Gd7 O55 142.42(15)
O18 Gd7 O53 82.84(16)
O55 Gd7 O53 79.33(16)
O18 Gd7 O19 82.36(15)
O55 Gd7 O19 130.31(15)
O53 Gd7 O19 141.48(15)
O18 Gd7 O9 79.75(15)
O55 Gd7 O9 86.53(15)
O53 Gd7 O9 129.53(15)
O19 Gd7 O9 82.05(14)
O18 Gd7 O57 129.88(15)
O55 Gd7 O57 79.57(15)
O53 Gd7 O57 81.29(16)
O19 Gd7 O57 81.40(15)
O9 Gd7 O57 143.13(15)
O18 Gd7 N8 142.74(15)
O55 Gd7 N8 63.51(16)
O53 Gd7 N8 134.39(16)
O19 Gd7 N8 66.81(15)
O9 Gd7 N8 75.85(15)
O57 Gd7 N8 67.36(15)
O18 Gd7 N5 76.58(15)
O55 Gd7 N5 65.86(16)
O53 Gd7 N5 62.88(17)
O19 Gd7 N5 145.06(16)
O9 Gd7 N5 67.08(16)
O57 Gd7 N5 133.34(16)
N8 Gd7 N5 117.63(16)
O18 Gd7 N11 67.26(15)
O55 Gd7 N11 132.35(16)
O53 Gd7 N11 67.67(16)
O19 Gd7 N11 73.80(15)
O9 Gd7 N11 141.04(15)
O57 Gd7 N11 62.71(15)
N8 Gd7 N11 119.43(16)
N5 Gd7 N11 121.08(17)
O32 Gd8 O2 134.77(15)
O32 Gd8 O35 85.57(16)
O2 Gd8 O35 68.74(15)
O32 Gd8 O20 124.56(15)
O2 Gd8 O20 75.73(15)
O35 Gd8 O20 144.17(15)
O32 Gd8 O21 70.76(14)
O2 Gd8 O21 112.45(15)
O35 Gd8 O21 147.14(15)
O20 Gd8 O21 53.84(14)
O32 Gd8 N39 136.18(16)
O2 Gd8 N39 81.99(17)
O35 Gd8 N39 89.54(17)
O20 Gd8 N39 80.94(16)
O21 Gd8 N39 123.32(16)
O32 Gd8 O34 69.30(15)
O2 Gd8 O34 116.06(15)
O35 Gd8 O34 53.71(15)
O20 Gd8 O34 148.77(15)
O21 Gd8 O34 130.67(14)
N39 Gd8 O34 72.88(17)
O32 Gd8 N40 84.02(17)
O2 Gd8 N40 141.16(16)
O35 Gd8 N40 127.49(16)
O20 Gd8 N40 79.19(16)
O21 Gd8 N40 73.63(15)
N39 Gd8 N40 65.03(18)
O34 Gd8 N40 74.54(16)
O32 Gd8 O22 61.92(14)
O2 Gd8 O22 78.80(14)
O35 Gd8 O22 85.12(14)
O20 Gd8 O22 92.62(14)
O21 Gd8 O22 63.90(13)
N39 Gd8 O22 160.71(16)
O34 Gd8 O22 117.50(14)
N40 Gd8 O22 131.86(15)
O32 Gd8 C12 69.76(19)
O2 Gd8 C12 95.88(19)
O35 Gd8 C12 28.09(19)
O20 Gd8 C12 165.44(19)
O21 Gd8 C12 140.52(18)
N39 Gd8 C12 86.2(2)
O34 Gd8 C12 27.03(18)
N40 Gd8 C12 101.48(19)
O22 Gd8 C12 97.44(18)
O32 Gd8 C7 97.84(16)
O2 Gd8 C7 92.25(16)
O35 Gd8 C7 154.92(16)
O20 Gd8 C7 26.98(16)
O21 Gd8 C7 27.14(16)
N39 Gd8 C7 104.33(18)
O34 Gd8 C7 150.26(16)
N40 Gd8 C7 77.58(17)
O22 Gd8 C7 74.90(15)
C12 Gd8 C7 167.6(2)
O32 Gd8 Gd6 37.83(10)
O2 Gd8 Gd6 117.73(11)
O35 Gd8 Gd6 110.30(12)
O20 Gd8 Gd6 89.94(10)
O21 Gd8 Gd6 38.27(10)
N39 Gd8 Gd6 155.65(13)
O34 Gd8 Gd6 107.02(11)
N40 Gd8 Gd6 91.17(12)
O22 Gd8 Gd6 41.04(9)
C12 Gd8 Gd6 104.56(16)
C7 Gd8 Gd6 63.20(12)
O7 Gd9 O13 68.00(15)
O7 Gd9 O20 101.96(15)
O13 Gd9 O20 128.42(15)
O7 Gd9 O54 78.24(16)
O13 Gd9 O54 109.74(16)
O20 Gd9 O54 117.54(15)
O7 Gd9 O46 112.88(16)
O13 Gd9 O46 70.26(16)
O20 Gd9 O46 145.09(15)
O54 Gd9 O46 69.54(16)
O7 Gd9 N41 139.70(18)
O13 Gd9 N41 79.01(17)
O20 Gd9 N41 80.55(17)
O54 Gd9 N41 136.65(17)
O46 Gd9 N41 74.56(18)
O7 Gd9 N42 153.76(17)
O13 Gd9 N42 135.94(17)
O20 Gd9 N42 72.33(17)
O54 Gd9 N42 81.96(17)
O46 Gd9 N42 75.27(18)
N41 Gd9 N42 65.81(19)
O7 Gd9 O19 73.23(14)
O13 Gd9 O19 140.25(14)
O20 Gd9 O19 52.30(14)
O54 Gd9 O19 69.42(15)
O46 Gd9 O19 135.93(15)
N41 Gd9 O19 130.36(16)
N42 Gd9 O19 83.81(16)
O7 Gd9 O1 63.50(14)
O13 Gd9 O1 60.64(14)
O20 Gd9 O1 69.60(14)
O54 Gd9 O1 141.52(14)
O46 Gd9 O1 128.15(15)
N41 Gd9 O1 80.65(17)
N42 Gd9 O1 132.45(16)
O19 Gd9 O1 94.48(13)
O7 Gd9 C7 85.62(16)
O13 Gd9 C7 138.81(16)
O20 Gd9 C7 26.38(16)
O54 Gd9 C7 94.17(16)
O46 Gd9 C7 150.93(17)
N41 Gd9 C7 106.37(17)
N42 Gd9 C7 78.79(18)
O19 Gd9 C7 26.06(15)
O1 Gd9 C7 79.63(15)
O7 Gd9 Gd1 38.44(11)
O13 Gd9 Gd1 35.12(11)
O20 Gd9 Gd1 106.98(10)
O54 Gd9 Gd1 108.52(11)
O46 Gd9 Gd1 101.86(12)
N41 Gd9 Gd1 101.85(14)
N42 Gd9 Gd1 167.66(13)
O19 Gd9 Gd1 105.70(10)
O1 Gd9 Gd1 40.60(9)
C7 Gd9 Gd1 106.21(12)
O24 Gd10 O37 78.87(16)
O24 Gd10 O59 145.03(18)
O37 Gd10 O59 135.04(19)
O24 Gd10 O43 68.12(16)
O37 Gd10 O43 89.92(16)
O59 Gd10 O43 112.21(19)
O24 Gd10 O35 78.40(16)
O37 Gd10 O35 72.33(16)
O59 Gd10 O35 101.59(19)
O43 Gd10 O35 144.66(16)
O24 Gd10 O3 73.93(15)
O37 Gd10 O3 150.13(16)
O59 Gd10 O3 74.14(18)
O43 Gd10 O3 68.76(15)
O35 Gd10 O3 113.13(15)
O24 Gd10 O60 131.0(2)
O37 Gd10 O60 73.3(2)
O59 Gd10 O60 77.0(2)
O43 Gd10 O60 72.3(2)
O35 Gd10 O60 127.4(2)
O3 Gd10 O60 116.6(2)
O24 Gd10 O2 74.41(15)
O37 Gd10 O2 132.12(15)
O59 Gd10 O2 74.46(17)
O43 Gd10 O2 114.91(14)
O35 Gd10 O2 63.91(15)
O3 Gd10 O2 50.45(14)
O60 Gd10 O2 151.15(19)
O24 Gd10 N14 142.0(2)
O37 Gd10 N14 75.0(2)
O59 Gd10 N14 62.2(2)
O43 Gd10 N14 137.79(19)
O35 Gd10 N14 67.73(19)
O3 Gd10 N14 134.8(2)
O60 Gd10 N14 65.7(2)
O2 Gd10 N14 103.9(2)
O24 Gd10 C1 70.87(16)
O37 Gd10 C1 146.78(17)
O59 Gd10 C1 74.18(18)
O43 Gd10 C1 91.25(16)
O35 Gd10 C1 88.17(16)
O3 Gd10 C1 25.27(16)
O60 Gd10 C1 138.1(2)
O2 Gd10 C1 25.27(16)
N14 Gd10 C1 122.7(2)
O24 Gd10 Gd2 37.88(11)
O37 Gd10 Gd2 68.68(12)
O59 Gd10 Gd2 146.88(15)
O43 Gd10 Gd2 35.84(11)
O35 Gd10 Gd2 108.95(11)
O3 Gd10 Gd2 82.20(11)
O60 Gd10 Gd2 93.81(16)
O2 Gd10 Gd2 107.66(10)
N14 Gd10 Gd2 142.3(2)
C1 Gd10 Gd2 93.97(12)
O24 Gd10 Gd4 74.37(11)
O37 Gd10 Gd4 125.08(12)
O59 Gd10 Gd4 87.20(15)
O43 Gd10 Gd4 35.61(11)
O35 Gd10 Gd4 142.83(10)
O3 Gd10 Gd4 34.58(10)
O60 Gd10 Gd4 89.74(17)
O2 Gd10 Gd4 84.52(10)
N14 Gd10 Gd4 143.58(17)
C1 Gd10 Gd4 59.28(12)
Gd2 Gd10 Gd4 60.689(10)
O12 Gd11 O14 79.68(17)
O12 Gd11 O47 150.63(19)
O14 Gd11 O47 77.92(17)
O12 Gd11 O62 77.9(2)
O14 Gd11 O62 81.1(2)
O47 Gd11 O62 80.0(2)
O12 Gd11 N20 99.6(4)
O14 Gd11 N20 104.4(4)
O47 Gd11 N20 68.2(4)
O62 Gd11 N20 29.4(4)
O12 Gd11 N44 134.4(2)
O14 Gd11 N44 141.97(19)
O47 Gd11 N44 73.6(2)
O62 Gd11 N44 117.3(2)
N20 Gd11 N44 87.9(4)
O12 Gd11 N43 77.1(2)
O14 Gd11 N43 154.2(2)
O47 Gd11 N43 119.2(2)
O62 Gd11 N43 83.1(2)
N20 Gd11 N43 68.9(4)
N44 Gd11 N43 63.8(2)
O12 Gd11 N46 115.2(2)
O14 Gd11 N46 74.53(17)
O47 Gd11 N46 76.5(2)
O62 Gd11 N46 149.1(2)
N20 Gd11 N46 143.9(4)
N44 Gd11 N46 74.70(19)
N43 Gd11 N46 126.1(2)
O12 Gd11 N45 71.80(19)
O14 Gd11 N45 109.33(18)
O47 Gd11 N45 134.0(2)
O62 Gd11 N45 145.2(2)
N20 Gd11 N45 142.7(4)
N44 Gd11 N45 75.3(2)
N43 Gd11 N45 73.8(2)
N46 Gd11 N45 63.18(19)
O30 Gd12 O48 150.1(2)
O30 Gd12 O26 82.58(17)
O48 Gd12 O26 76.03(18)
O30 Gd12 O40 76.2(2)
O48 Gd12 O40 77.9(3)
O26 Gd12 O40 73.8(2)
O30 Gd12 N47 128.5(2)
O48 Gd12 N47 79.7(2)
O26 Gd12 N47 143.1(2)
O40 Gd12 N47 127.2(3)
O30 Gd12 N49 117.6(2)
O48 Gd12 N49 75.7(2)
O26 Gd12 N49 72.87(19)
O40 Gd12 N49 141.5(3)
N47 Gd12 N49 74.5(2)
O30 Gd12 N50 72.5(2)
O48 Gd12 N50 134.1(2)
O26 Gd12 N50 107.9(2)
O40 Gd12 N50 148.0(3)
N47 Gd12 N50 71.0(3)
N49 Gd12 N50 63.0(3)
O30 Gd12 N48 72.3(2)
O48 Gd12 N48 123.0(3)
O26 Gd12 N48 153.2(2)
O40 Gd12 N48 90.9(3)
N47 Gd12 N48 63.5(3)
N49 Gd12 N48 127.1(3)
N50 Gd12 N48 73.6(3)
O30 Gd12 O41 105.5(3)
O48 Gd12 O41 68.0(3)
O26 Gd12 O41 117.9(2)
O40 Gd12 O41 50.7(2)
N47 Gd12 O41 76.6(3)
N49 Gd12 O41 136.8(3)
N50 Gd12 O41 133.6(2)
N48 Gd12 O41 62.4(3)
O30 Gd12 N1 89.7(3)
O48 Gd12 N1 72.1(3)
O26 Gd12 N1 95.7(2)
O40 Gd12 N1 24.5(3)
N47 Gd12 N1 102.9(3)
N49 Gd12 N1 147.7(3)
N50 Gd12 N1 147.8(3)
N48 Gd12 N1 75.5(3)
O41 Gd12 N1 26.2(3)
O33 Gd13 O64 160.22(18)
O33 Gd13 O66 90.50(19)
O64 Gd13 O66 78.8(2)
O33 Gd13 O34 74.98(16)
O64 Gd13 O34 95.88(17)
O66 Gd13 O34 120.15(17)
O33 Gd13 O36 88.26(17)
O64 Gd13 O36 72.47(17)
O66 Gd13 O36 69.69(18)
O34 Gd13 O36 52.50(15)
O33 Gd13 N54 118.94(18)
O64 Gd13 N54 71.8(2)
O66 Gd13 N54 150.3(2)
O34 Gd13 N54 68.47(16)
O36 Gd13 N54 104.71(19)
O33 Gd13 N51 72.28(17)
O64 Gd13 N51 116.1(2)
O66 Gd13 N51 63.4(2)
O34 Gd13 N51 147.13(17)
O36 Gd13 N51 128.37(19)
N54 Gd13 N51 126.7(2)
O33 Gd13 N53 73.24(18)
O64 Gd13 N53 125.6(2)
O66 Gd13 N53 137.3(2)
O34 Gd13 N53 93.92(17)
O36 Gd13 N53 145.43(17)
N54 Gd13 N53 62.8(2)
N51 Gd13 N53 74.0(2)
O33 Gd13 N52 128.14(18)
O64 Gd13 N52 69.52(18)
O66 Gd13 N52 92.45(19)
O34 Gd13 N52 141.69(17)
O36 Gd13 N52 140.46(17)
N54 Gd13 N52 73.29(19)
N51 Gd13 N52 63.32(19)
N53 Gd13 N52 70.06(18)
O33 Gd13 C12 78.99(18)
O64 Gd13 C12 85.29(19)
O66 Gd13 C12 94.8(2)
O34 Gd13 C12 26.00(18)
O36 Gd13 C12 26.61(19)
N54 Gd13 C12 87.4(2)
N51 Gd13 C12 143.1(2)
N53 Gd13 C12 119.2(2)
N52 Gd13 C12 151.9(2)
O36 Gd14 O39 85.40(18)
O36 Gd14 O49 147.2(2)
O39 Gd14 O49 85.8(2)
O36 Gd14 O58 77.3(2)
O39 Gd14 O58 133.00(19)
O49 Gd14 O58 86.0(3)
O36 Gd14 O67 130.4(2)
O39 Gd14 O67 73.82(19)
O49 Gd14 O67 76.5(3)
O58 Gd14 O67 147.1(2)
O36 Gd14 O65 128.51(19)
O39 Gd14 O65 144.61(19)
O49 Gd14 O65 70.4(2)
O58 Gd14 O65 72.5(2)
O67 Gd14 O65 75.4(2)
O36 Gd14 O37 78.72(16)
O39 Gd14 O37 53.95(17)
O49 Gd14 O37 70.57(19)
O58 Gd14 O37 79.74(19)
O67 Gd14 O37 118.73(18)
O65 Gd14 O37 133.09(18)
O36 Gd14 N26 67.9(2)
O39 Gd14 N26 72.5(2)
O49 Gd14 N26 137.8(3)
O58 Gd14 N26 135.1(2)
O67 Gd14 N26 63.0(2)
O65 Gd14 N26 108.0(2)
O37 Gd14 N26 118.32(19)
O36 Gd14 N23 68.78(18)
O39 Gd14 N23 141.37(19)
O49 Gd14 N23 131.2(2)
O58 Gd14 N23 70.1(2)
O67 Gd14 N23 101.0(2)
O65 Gd14 N23 62.12(19)
O37 Gd14 N23 139.38(18)
N26 Gd14 N23 71.4(2)
O36 Gd14 C13 81.37(18)
O39 Gd14 C13 26.9(2)
O49 Gd14 C13 76.6(2)
O58 Gd14 C13 106.6(2)
O67 Gd14 C13 96.3(2)
O65 Gd14 C13 147.0(2)
O37 Gd14 C13 27.07(19)
N26 Gd14 C13 95.6(2)
N23 Gd14 C13 150.0(2)
O1 C1 O2 124.0(6)
O1 C1 O3 122.2(6)
O2 C1 O3 113.8(6)
O1 C1 Gd10 173.9(5)
O2 C1 Gd10 60.2(3)
O3 C1 Gd10 54.0(3)
C1 O1 Gd1 131.1(4)
C1 O1 Gd9 137.5(4)
Gd1 O1 Gd9 91.40(14)
C1 O2 Gd8 140.6(4)
C1 O2 Gd10 94.6(4)
Gd8 O2 Gd10 108.23(17)
C1 O3 Gd4 146.6(4)
C1 O3 Gd10 100.8(4)
Gd4 O3 Gd10 109.09(18)
O5 C2 O6 122.0(6)
O5 C2 O4 123.4(6)
O6 C2 O4 114.7(6)
O5 C2 Gd4 176.6(5)
O6 C2 Gd4 57.1(3)
O4 C2 Gd4 57.6(3)
C2 O4 Gd1 149.9(4)
C2 O4 Gd4 96.3(4)
Gd1 O4 Gd4 107.77(17)
C2 O5 Gd5 135.5(4)
C2 O5 Gd3 128.7(4)
Gd5 O5 Gd3 93.34(14)
C2 O6 Gd2 145.7(4)
C2 O6 Gd4 97.0(4)
Gd2 O6 Gd4 108.16(17)
O7 C3 O8 118.4(6)
O7 C3 O9 123.3(6)
O8 C3 O9 118.2(6)
O7 C3 Gd5 164.3(4)
O8 C3 Gd5 56.5(3)
O9 C3 Gd5 63.1(3)
O7 C3 Gd1 59.4(3)
O8 C3 Gd1 59.7(3)
O9 C3 Gd1 168.4(4)
Gd5 C3 Gd1 111.4(2)
C3 O7 Gd9 157.7(4)
C3 O7 Gd1 94.6(4)
Gd9 O7 Gd1 106.02(16)
C3 O8 Gd5 97.0(4)
C3 O8 Gd1 94.0(4)
Gd5 O8 Gd1 151.08(19)
C3 O9 Gd7 136.8(4)
C3 O9 Gd5 90.0(3)
Gd7 O9 Gd5 131.01(18)
O12 C4 O11 123.5(6)
O12 C4 O10 120.9(6)
O11 C4 O10 115.6(6)
O12 C4 Gd4 174.6(5)
O11 C4 Gd4 59.0(4)
O10 C4 Gd4 56.9(3)
C4 O10 Gd1 141.0(4)
C4 O10 Gd4 96.1(4)
Gd1 O10 Gd4 112.78(18)
C4 O11 Gd4 95.0(4)
C4 O12 Gd11 149.9(5)
O15 C5 O14 125.2(6)
O15 C5 O13 120.6(6)
O14 C5 O13 114.2(6)
O15 C5 Gd1 169.9(5)
O14 C5 Gd1 62.8(3)
O13 C5 Gd1 51.6(3)
C5 O13 Gd1 102.5(4)
C5 O13 Gd9 147.7(4)
Gd1 O13 Gd9 109.75(18)
C5 O14 Gd11 132.5(4)
C5 O14 Gd1 90.9(4)
Gd11 O14 Gd1 134.83(19)
O17 C6 O18 118.5(6)
O17 C6 O16 118.0(6)
O18 C6 O16 123.5(6)
O17 C6 Gd6 57.5(3)
O18 C6 Gd6 62.5(3)
O16 C6 Gd6 165.5(4)
O17 C6 Gd3 59.7(3)
O18 C6 Gd3 164.8(4)
O16 C6 Gd3 60.1(3)
Gd6 C6 Gd3 110.4(2)
C6 O16 Gd5 150.7(4)
C6 O16 Gd3 92.9(4)
Gd5 O16 Gd3 103.26(16)
C6 O17 Gd6 95.7(4)
C6 O17 Gd3 93.6(4)
Gd6 O17 Gd3 147.1(2)
C6 O18 Gd7 135.9(4)
C6 O18 Gd6 90.5(3)
Gd7 O18 Gd6 133.18(18)
O19 C7 O20 118.8(5)
O19 C7 O21 125.0(5)
O20 C7 O21 116.1(5)
O19 C7 Gd8 169.5(4)
O20 C7 Gd8 57.1(3)
O21 C7 Gd8 59.9(3)
O19 C7 Gd9 63.9(3)
O20 C7 Gd9 55.5(3)
O21 C7 Gd9 168.5(4)
Gd8 C7 Gd9 110.1(2)
C7 O19 Gd7 134.3(4)
C7 O19 Gd9 90.1(3)
Gd7 O19 Gd9 130.93(18)
C7 O20 Gd8 95.9(4)
C7 O20 Gd9 98.1(3)
Gd8 O20 Gd9 155.7(2)
C7 O21 Gd6 147.6(4)
C7 O21 Gd8 93.0(3)
Gd6 O21 Gd8 102.39(15)
O23 C8 O24 115.1(6)
O23 C8 O22 123.6(6)
O24 C8 O22 121.4(6)
O23 C8 Gd2 58.4(3)
O24 C8 Gd2 56.8(3)
O22 C8 Gd2 177.6(5)
C8 O22 Gd6 133.0(4)
C8 O22 Gd8 125.8(4)
Gd6 O22 Gd8 92.72(13)
C8 O23 Gd3 139.9(4)
C8 O23 Gd2 96.2(4)
Gd3 O23 Gd2 108.75(16)
C8 O24 Gd10 155.1(4)
C8 O24 Gd2 97.8(4)
Gd10 O24 Gd2 107.04(17)
O27 C9 O25 122.3(7)
O27 C9 O26 123.0(6)
O25 C9 O26 114.7(6)
O27 C9 Gd3 166.2(6)
O25 C9 Gd3 54.4(3)
O26 C9 Gd3 62.1(3)
C9 O25 Gd3 98.5(4)
C9 O25 Gd2 144.5(4)
Gd3 O25 Gd2 114.50(17)
C9 O26 Gd12 133.2(4)
C9 O26 Gd3 90.4(4)
Gd12 O26 Gd3 133.3(2)
O30 C10 O29 123.6(6)
O30 C10 O28 121.4(7)
O29 C10 O28 115.0(6)
O30 C10 Gd5 177.8(6)
O29 C10 Gd5 58.4(3)
O28 C10 Gd5 56.6(3)
C10 O28 Gd3 142.2(4)
C10 O28 Gd5 96.6(4)
Gd3 O28 Gd5 106.10(17)
C10 O29 Gd5 94.9(4)
C10 O30 Gd12 144.2(5)
O33 C11 O32 122.3(6)
O33 C11 O31 122.3(6)
O32 C11 O31 115.2(5)
O33 C11 Gd6 164.0(5)
O32 C11 Gd6 57.4(3)
O31 C11 Gd6 59.6(3)
C11 O31 Gd6 93.0(4)
C11 O32 Gd8 141.8(4)
C11 O32 Gd6 95.7(4)
Gd8 O32 Gd6 105.74(16)
C11 O33 Gd13 143.7(4)
O34 C12 O36 119.6(6)
O34 C12 O35 118.2(6)
O36 C12 O35 122.2(7)
O34 C12 Gd8 65.0(3)
O36 C12 Gd8 155.9(5)
O35 C12 Gd8 57.9(3)
O34 C12 Gd13 59.9(3)
O36 C12 Gd13 60.0(4)
O35 C12 Gd13 171.4(5)
Gd8 C12 Gd13 116.2(3)
C12 O34 Gd13 94.1(4)
C12 O34 Gd8 88.0(4)
Gd13 O34 Gd8 146.4(2)
C12 O35 Gd8 94.0(4)
C12 O35 Gd10 150.9(4)
Gd8 O35 Gd10 115.05(17)
C12 O36 Gd14 132.0(5)
C12 O36 Gd13 93.4(4)
Gd14 O36 Gd13 129.25(19)
O38 C13 O39 120.4(7)
O38 C13 O37 122.4(6)
O39 C13 O37 117.3(6)
O38 C13 Gd14 176.6(5)
O39 C13 Gd14 57.2(4)
O37 C13 Gd14 60.1(3)
C13 O37 Gd10 134.4(4)
C13 O37 Gd14 92.9(4)
Gd10 O37 Gd14 128.1(2)
C13 O38 Gd2 139.9(5)
C13 O39 Gd14 95.9(5)
O40 N1 O42 118.9(11)
O40 N1 O41 119.1(9)
O42 N1 O41 122.0(11)
O40 N1 Gd12 56.8(5)
O42 N1 Gd12 175.4(10)
O41 N1 Gd12 62.4(5)
N1 O40 Gd12 98.7(7)
N1 O41 Gd12 91.4(6)
Gd2 O43 Gd10 108.31(18)
Gd2 O43 Gd4 110.02(18)
Gd10 O43 Gd4 109.22(18)
C15 C14 N2 116.6(15)
C15 C14 C16 117.0(13)
N2 C14 C16 126.4(11)
N3 C15 C14 171(2)
O51 C16 N4 124.5(15)
O51 C16 C14 124.0(11)
N4 C16 C14 111.5(13)
O50 N2 C14 122.3(10)
N2 O50 Gd4 135.0(7)
C16 O51 Gd4 134.0(7)
N5 C17 C18 121.5(7)
N5 C17 C19 115.3(6)
C18 C17 C19 123.2(6)
N6 C18 C17 178.9(11)
O53 C19 N7 121.1(7)
O53 C19 C17 119.8(6)
N7 C19 C17 119.1(7)
O52 N5 C17 115.4(6)
O52 N5 Gd7 129.0(4)
C17 N5 Gd7 114.6(4)
N5 O52 Gd5 120.7(4)
C19 O53 Gd7 126.2(5)
N8 C20 C21 120.6(6)
N8 C20 C22 116.0(5)
C21 C20 C22 123.3(6)
N9 C21 C20 178.5(7)
O55 C22 N10 119.9(6)
O55 C22 C20 120.2(5)
N10 C22 C20 119.8(6)
O54 N8 C20 115.6(5)
O54 N8 Gd7 130.2(4)
C20 N8 Gd7 113.7(4)
N8 O54 Gd9 125.6(4)
C22 O55 Gd7 125.7(4)
N11 C23 C24 121.9(6)
N11 C23 C25 117.0(6)
C24 C23 C25 121.1(6)
N12 C24 C23 176.6(7)
O57 C25 N13 122.7(6)
O57 C25 C23 118.9(6)
N13 C25 C23 118.4(6)
C23 N11 O56 116.5(5)
C23 N11 Gd7 114.6(4)
O56 N11 Gd7 128.6(4)
N11 O56 Gd6 121.2(3)
C25 O57 Gd7 125.8(4)
N14 C26 C27 122.1(9)
N14 C26 C28 113.2(7)
C27 C26 C28 124.7(9)
N15 C27 C26 178.0(15)
O59 C28 N16 124.4(9)
O59 C28 C26 117.8(7)
N16 C28 C26 117.9(8)
O58 N14 C26 114.1(8)
O58 N14 Gd10 128.7(7)
C26 N14 Gd10 116.9(6)
N14 O58 Gd14 125.9(6)
C28 O59 Gd10 129.6(6)
N17 C29 C30 123.1(12)
N17 C29 C31 114.9(10)
C30 C29 C31 121.9(11)
N18 C30 C29 174.6(16)
O61 C31 N19 121.8(14)
O61 C31 C29 112.9(12)
N19 C31 C29 117.8(12)
O60 N17 C29 116.1(11)
N17 O60 Gd10 122.0(8)
C33 C32 C34 123(3)
C33 C32 N20 123(2)
C34 C32 N20 114(2)
N21 C33 C32 172.7(17)
O63 C34 N22 111(3)
O63 C34 C32 119(3)
N22 C34 C32 128(3)
O62 N20 C32 115.7(16)
O62 N20 Gd11 73.4(8)
C32 N20 Gd11 167.4(13)
N20 O62 Gd11 77.2(8)
N23 C35 C36 122.1(8)
N23 C35 C37 114.2(7)
C36 C35 C37 123.7(7)
N24 C36 C35 177.6(11)
O65 C37 N25 123.0(8)
O65 C37 C35 118.7(7)
N25 C37 C35 118.1(8)
C35 N23 O64 115.9(7)
C35 N23 Gd14 117.2(5)
O64 N23 Gd14 126.7(4)
N23 O64 Gd13 128.7(4)
C37 O65 Gd14 124.0(5)
N26 C38 C39 120.2(8)
N26 C38 C40 115.6(8)
C39 C38 C40 124.1(8)
N27 C39 C38 179.5(13)
O67 C40 N28 123.0(9)
O67 C40 C38 118.2(8)
N28 C40 C38 118.8(9)
O66 N26 C38 117.6(8)
O66 N26 Gd14 127.7(5)
C38 N26 Gd14 112.7(6)
N26 O66 Gd13 128.6(5)
C40 O67 Gd14 122.1(5)
N29 C41 C42 123.6(6)
C43 C42 C41 117.8(6)
C42 C43 C44 121.3(6)
C43 C44 C46 124.2(6)
C43 C44 C45 117.7(6)
C46 C44 C45 118.1(6)
N29 C45 C48 118.2(5)
N29 C45 C44 121.8(6)
C48 C45 C44 120.0(6)
C47 C46 C44 123.1(6)
C46 C47 C49 120.0(7)
N30 C48 C49 121.9(6)
N30 C48 C45 118.7(5)
C49 C48 C45 119.4(6)
C50 C49 C48 118.6(6)
C50 C49 C47 122.0(6)
C48 C49 C47 119.3(6)
C51 C50 C49 119.5(6)
C50 C51 C52 118.6(6)
N30 C52 C51 123.5(6)
C41 N29 C45 117.7(5)
C41 N29 Gd1 121.6(4)
C45 N29 Gd1 120.5(4)
C52 N30 C48 117.7(5)
C52 N30 Gd1 123.8(4)
C48 N30 Gd1 118.0(4)
N31 C53 C54 123.9(7)
C55 C54 C53 118.2(8)
C54 C55 C56 119.7(7)
C55 C56 C57 119.1(7)
C55 C56 C58 123.8(8)
C57 C56 C58 117.1(8)
N31 C57 C56 120.9(7)
N31 C57 C60 119.2(7)
C56 C57 C60 119.9(7)
C59 C58 C56 122.6(8)
C58 C59 C61 120.6(9)
N32 C60 C61 122.0(7)
N32 C60 C57 117.6(7)
C61 C60 C57 120.3(7)
C60 C61 C62 118.5(8)
C60 C61 C59 119.6(9)
C62 C61 C59 121.9(8)
C63 C62 C61 119.3(8)
C62 C63 C64 120.4(9)
N32 C64 C63 122.0(8)
C53 N31 C57 118.1(6)
C53 N31 Gd2 120.8(5)
C57 N31 Gd2 121.0(5)
C64 N32 C60 117.7(7)
C64 N32 Gd2 123.5(5)
C60 N32 Gd2 118.8(5)
N33 C65 C66 123.7(7)
C67 C66 C65 118.2(8)
C66 C67 C68 119.8(7)
C67 C68 C69 118.3(8)
C67 C68 C70 122.4(8)
C69 C68 C70 119.3(9)
N33 C69 C68 121.7(7)
N33 C69 C72 118.4(6)
C68 C69 C72 119.8(7)
C71 C70 C68 120.1(9)
C70 C71 C73 122.8(9)
N34 C72 C73 122.3(7)
N34 C72 C69 118.5(6)
C73 C72 C69 119.1(7)
C74 C73 C71 124.7(8)
C74 C73 C72 116.6(8)
C71 C73 C72 118.7(9)
C75 C74 C73 121.0(8)
C74 C75 C76 118.4(8)
N34 C76 C75 124.1(8)
C65 N33 C69 118.1(6)
C65 N33 Gd3 122.5(5)
C69 N33 Gd3 119.2(5)
C76 N34 C72 117.5(6)
C76 N34 Gd3 123.8(5)
C72 N34 Gd3 117.4(5)
N35 C77 C78 123.2(8)
C79 C78 C77 117.7(9)
C78 C79 C80 120.6(8)
C79 C80 C81 117.8(8)
C79 C80 C82 123.8(8)
C81 C80 C82 118.4(8)
N35 C81 C80 121.4(8)
N35 C81 C84 119.2(6)
C80 C81 C84 119.5(7)
C83 C82 C80 122.1(8)
C82 C83 C85 120.8(8)
N36 C84 C85 123.6(7)
N36 C84 C81 117.7(6)
C85 C84 C81 118.8(7)
C84 C85 C83 120.4(9)
C84 C85 C86 116.6(8)
C83 C85 C86 123.0(8)
C87 C86 C85 119.5(8)
C86 C87 C88 120.1(9)
N36 C88 C87 122.6(8)
C77 N35 C81 119.2(6)
C77 N35 Gd5 123.1(5)
C81 N35 Gd5 117.4(5)
C84 N36 C88 117.6(6)
C84 N36 Gd5 118.3(5)
C88 N36 Gd5 122.3(5)
N37 C89 C90 124.7(7)
C91 C90 C89 118.6(7)
C90 C91 C92 119.0(7)
C91 C92 C93 118.1(7)
C91 C92 C94 124.0(8)
C93 C92 C94 117.9(8)
N37 C93 C92 122.4(7)
N37 C93 C96 118.5(6)
C92 C93 C96 119.0(7)
C95 C94 C92 122.9(8)
C94 C95 C97 121.6(9)
N38 C96 C97 121.2(7)
N38 C96 C93 118.3(6)
C97 C96 C93 120.5(7)
C98 C97 C96 117.4(9)
C98 C97 C95 124.5(9)
C96 C97 C95 118.1(9)
C99 C98 C97 122.2(9)
C98 C99 C100 116.5(9)
N38 C100 C99 123.6(8)
C89 N37 C93 117.2(6)
C89 N37 Gd6 124.4(5)
C93 N37 Gd6 115.5(4)
C100 N38 C96 118.9(6)
C100 N38 Gd6 122.2(5)
C96 N38 Gd6 117.9(5)
N39 C101 C102 123.3(7)
C103 C102 C101 119.1(7)
C102 C103 C104 119.8(7)
C105 C104 C106 120.1(7)
C105 C104 C103 116.3(7)
C106 C104 C103 123.6(7)
N39 C105 C104 123.3(7)
N39 C105 C108 117.9(6)
C104 C105 C108 118.7(7)
C107 C106 C104 121.0(8)
C106 C107 C109 121.1(8)
N40 C108 C109 123.7(6)
N40 C108 C105 118.4(6)
C109 C108 C105 117.9(7)
C107 C109 C108 121.0(7)
C107 C109 C110 122.9(7)
C108 C109 C110 116.1(7)
C111 C110 C109 119.6(7)
C110 C111 C112 119.1(7)
N40 C112 C111 124.0(7)
C101 N39 C105 118.1(6)
C101 N39 Gd8 121.3(5)
C105 N39 Gd8 120.3(4)
C112 N40 C108 117.5(6)
C112 N40 Gd8 124.3(4)
C108 N40 Gd8 118.1(4)
N41 C113 C114 124.2(9)
C115 C114 C113 117.9(9)
C114 C115 C116 121.0(8)
C117 C116 C115 117.8(9)
C117 C116 C118 118.7(9)
C115 C116 C118 123.5(8)
N41 C117 C116 120.7(8)
N41 C117 C120 118.1(6)
C116 C117 C120 121.1(8)
C119 C118 C116 120.7(8)
C118 C119 C121 122.5(8)
N42 C120 C121 121.4(8)
N42 C120 C117 119.2(6)
C121 C120 C117 119.3(7)
C122 C121 C120 118.2(8)
C122 C121 C119 124.4(8)
C120 C121 C119 117.5(9)
C121 C122 C123 121.1(8)
C122 C123 C124 117.2(8)
N42 C124 C123 123.7(8)
C113 N41 C117 118.4(7)
C113 N41 Gd9 123.2(5)
C117 N41 Gd9 117.6(5)
C124 N42 C120 118.4(6)
C124 N42 Gd9 123.5(5)
C120 N42 Gd9 118.0(5)
N43 C125 C126 125.9(10)
C125 C126 C127 117.1(12)
C126 C127 C128 119.4(11)
C129 C128 C127 118.4(10)
C129 C128 C130 119.9(11)
C127 C128 C130 121.7(11)
N43 C129 C128 122.4(10)
N43 C129 C132 116.9(8)
C128 C129 C132 120.6(9)
C131 C130 C128 119.5(11)
C133 C131 C130 121.3(11)
N44 C132 C133 124.0(9)
N44 C132 C129 118.6(7)
C133 C132 C129 117.4(9)
C131 C133 C134 123.2(11)
C131 C133 C132 121.2(11)
C134 C133 C132 115.6(10)
C135 C134 C133 121.3(9)
C134 C135 C136 119.4(10)
N44 C136 C135 122.6(9)
C125 N43 C129 116.7(8)
C125 N43 Gd11 123.0(6)
C129 N43 Gd11 119.9(6)
C136 N44 C132 117.0(7)
C136 N44 Gd11 123.1(5)
C132 N44 Gd11 119.5(6)
N45 C137 C138 124.2(8)
C139 C138 C137 117.8(9)
C138 C139 C140 120.3(8)
C139 C140 C141 117.0(8)
C139 C140 C142 123.3(8)
C141 C140 C142 119.7(8)
N45 C141 C140 123.2(7)
N45 C141 C144 117.8(6)
C140 C141 C144 118.9(7)
C143 C142 C140 121.1(8)
C142 C143 C145 121.9(8)
N46 C144 C145 123.9(8)
N46 C144 C141 117.2(6)
C145 C144 C141 118.9(7)
C146 C145 C144 116.4(8)
C146 C145 C143 124.0(8)
C144 C145 C143 119.6(8)
C147 C146 C145 121.1(8)
C146 C147 C148 118.0(8)
N46 C148 C147 123.1(8)
C137 N45 C141 117.2(7)
C137 N45 Gd11 123.1(5)
C141 N45 Gd11 119.3(5)
C148 N46 C144 117.4(7)
C148 N46 Gd11 121.7(5)
C144 N46 Gd11 120.3(5)
N47 C149 C150 126.0(11)
C151 C150 C149 115.2(11)
C150 C151 C152 123.2(12)
C151 C152 C154 125.8(11)
C151 C152 C153 117.8(10)
C154 C152 C153 116.4(10)
N47 C153 C156 117.9(8)
N47 C153 C152 121.5(8)
C156 C153 C152 120.5(9)
C155 C154 C152 124.5(12)
C154 C155 C157 118.4(12)
N48 C156 C153 118.5(9)
N48 C156 C157 122.4(9)
C153 C156 C157 119.1(9)
C158 C157 C156 117.3(10)
C158 C157 C155 123.1(11)
C156 C157 C155 118.7(10)
C157 C158 C159 120.9(12)
C158 C159 C160 118.7(12)
N48 C160 C159 122.1(11)
C149 N47 C153 115.9(8)
C149 N47 Gd12 122.5(7)
C153 N47 Gd12 121.0(6)
C160 N48 C156 118.2(9)
C160 N48 Gd12 122.8(8)
C156 N48 Gd12 118.9(6)
N49 C161 C162 122.2(10)
C163 C162 C161 117.2(11)
C164 C163 C162 120.8(11)
C166 C164 C163 119.8(12)
C166 C164 C165 122.4(13)
C163 C164 C165 117.8(10)
N49 C165 C164 123.3(10)
N49 C165 C168 117.9(9)
C164 C165 C168 118.8(10)
C167 C166 C164 117.9(13)
C166 C167 C169 123.1(11)
N50 C168 C169 123.5(11)
N50 C168 C165 117.9(9)
C169 C168 C165 118.5(10)
C168 C169 C167 119.2(12)
C168 C169 C170 116.0(12)
C167 C169 C170 124.8(11)
C171 C170 C169 119.5(11)
C170 C171 C172 119.7(12)
N50 C172 C171 123.5(12)
C161 N49 C165 118.5(8)
C161 N49 Gd12 121.5(6)
C165 N49 Gd12 118.8(6)
C172 N50 C168 117.5(9)
C172 N50 Gd12 122.7(7)
C168 N50 Gd12 118.4(6)
N51 C173 C174 123.4(7)
C175 C174 C173 119.3(8)
C174 C175 C176 119.5(7)
C175 C176 C177 118.8(7)
C175 C176 C178 123.7(7)
C177 C176 C178 117.5(7)
N51 C177 C176 121.0(7)
N51 C177 C180 118.3(6)
C176 C177 C180 120.7(6)
C179 C178 C176 121.4(7)
C178 C179 C181 122.0(7)
N52 C180 C181 122.1(7)
N52 C180 C177 118.9(6)
C181 C180 C177 119.0(7)
C182 C181 C180 117.4(7)
C182 C181 C179 123.6(7)
C180 C181 C179 119.0(7)
C183 C182 C181 120.1(7)
C182 C183 C184 119.0(8)
N52 C184 C183 122.5(7)
C173 N51 C177 118.0(6)
C173 N51 Gd13 121.6(5)
C177 N51 Gd13 120.4(5)
C184 N52 C180 118.9(6)
C184 N52 Gd13 122.4(5)
C180 N52 Gd13 118.2(4)
N53 C185 C186 123.1(9)
C187 C186 C185 119.1(9)
C186 C187 C188 121.0(9)
C187 C188 C189 117.5(9)
C187 C188 C190 124.4(9)
C189 C188 C190 118.1(10)
N53 C189 C188 122.1(8)
N53 C189 C192 117.7(7)
C188 C189 C192 120.1(8)
C191 C190 C188 122.9(10)
C190 C191 C193 120.0(11)
N54 C192 C193 121.7(9)
N54 C192 C189 118.1(7)
C193 C192 C189 120.2(8)
C194 C193 C192 119.1(10)
C194 C193 C191 122.3(11)
C192 C193 C191 118.6(11)
C193 C194 C195 119.7(10)
C194 C195 C196 118.5(10)
N54 C196 C195 122.5(9)
C185 N53 C189 117.1(7)
C185 N53 Gd13 123.3(5)
C189 N53 Gd13 118.7(5)
C196 N54 C192 118.4(7)
C196 N54 Gd13 121.1(5)
C192 N54 Gd13 119.8(5)
N55 C197 C198 121.8(12)
C199 C198 C197 119.9(11)
C198 C199 C200 118.6(12)
C201 C200 C199 118.7(12)
C201 C200 C202 119.1(12)
C199 C200 C202 122.3(12)
N55 C201 C204 120.1(11)
N55 C201 C200 120.7(11)
C204 C201 C200 119.2(11)
C203 C202 C200 121.0(14)
C202 C203 C205 121.2(14)
N56 C204 C205 120.6(12)
N56 C204 C201 118.0(11)
C205 C204 C201 120.5(11)
C206 C205 C204 119.3(12)
C206 C205 C203 121.5(13)
C204 C205 C203 117.9(13)
C207 C206 C205 118.5(13)
C206 C207 C208 119.1(14)
N56 C208 C207 123.1(15)
C197 N55 C201 119.5(12)
C208 N56 C204 118.0(12)

loop_
_geom_bond_atom_site_label_1
_geom_bond_atom_site_label_2
_geom_bond_distance
Gd1 O10 2.303(5)
Gd1 O13 2.340(4)
Gd1 O4 2.375(4)
Gd1 O7 2.476(4)
Gd1 O8 2.483(4)
Gd1 O1 2.492(4)
Gd1 N29 2.540(5)
Gd1 N30 2.593(5)
Gd1 O14 2.595(4)
Gd1 C3 2.868(7)
Gd1 C5 2.916(7)
Gd1 Gd9 3.8284(11)
Gd2 O38 2.287(5)
Gd2 O6 2.379(4)
Gd2 O43 2.389(5)
Gd2 O25 2.426(5)
Gd2 O44 2.433(5)
Gd2 O24 2.488(4)
Gd2 O23 2.524(4)
Gd2 N31 2.563(6)
Gd2 N32 2.646(6)
Gd2 C8 2.947(7)
Gd2 Gd10 3.8744(10)
Gd2 Gd4 3.9368(7)
Gd3 O28 2.307(4)
Gd3 O25 2.322(5)
Gd3 O23 2.389(4)
Gd3 O17 2.437(4)
Gd3 O16 2.446(4)
Gd3 O26 2.495(5)
Gd3 N33 2.532(6)
Gd3 N34 2.582(6)
Gd3 O5 2.609(4)
Gd3 C6 2.816(6)
Gd3 C9 2.823(7)
Gd3 Gd5 3.7527(8)
Gd4 O3 2.353(4)
Gd4 O51 2.364(6)
Gd4 O50 2.369(5)
Gd4 O43 2.416(5)
Gd4 O10 2.418(5)
Gd4 O45 2.464(6)
Gd4 O11 2.469(5)
Gd4 O6 2.482(5)
Gd4 O4 2.492(5)
Gd4 C4 2.869(7)
Gd4 C2 2.933(6)
Gd4 Gd10 3.9178(8)
Gd5 O16 2.340(4)
Gd5 O52 2.351(5)
Gd5 O8 2.373(4)
Gd5 O28 2.388(4)
Gd5 O29 2.430(5)
Gd5 N35 2.518(6)
Gd5 O9 2.519(4)
Gd5 N36 2.522(6)
Gd5 O5 2.550(4)
Gd5 C3 2.825(6)
Gd5 C10 2.842(7)
Gd6 O17 2.374(4)
Gd6 O21 2.376(4)
Gd6 O56 2.377(4)
Gd6 O32 2.388(4)
Gd6 O31 2.438(4)
Gd6 O22 2.463(4)
Gd6 O18 2.484(4)
Gd6 N38 2.511(6)
Gd6 N37 2.578(5)
Gd6 C6 2.801(6)
Gd6 C11 2.822(6)
Gd6 Gd8 3.7471(9)
Gd7 O18 2.349(4)
Gd7 O55 2.354(4)
Gd7 O53 2.365(4)
Gd7 O19 2.377(4)
Gd7 O9 2.390(4)
Gd7 O57 2.394(4)
Gd7 N8 2.667(5)
Gd7 N5 2.678(6)
Gd7 N11 2.703(5)
Gd8 O32 2.312(4)
Gd8 O2 2.345(4)
Gd8 O35 2.349(4)
Gd8 O20 2.372(4)
Gd8 O21 2.432(4)
Gd8 N39 2.506(6)
Gd8 O34 2.507(4)
Gd8 N40 2.555(6)
Gd8 O22 2.710(4)
Gd8 C12 2.765(7)
Gd8 C7 2.809(6)
Gd9 O7 2.315(4)
Gd9 O13 2.341(4)
Gd9 O20 2.375(4)
Gd9 O54 2.383(5)
Gd9 O46 2.393(5)
Gd9 N41 2.510(6)
Gd9 N42 2.526(6)
Gd9 O19 2.562(4)
Gd9 O1 2.846(5)
Gd9 C7 2.854(6)
Gd10 O24 2.329(5)
Gd10 O37 2.349(5)
Gd10 O59 2.372(6)
Gd10 O43 2.390(5)
Gd10 O35 2.400(4)
Gd10 O3 2.456(4)
Gd10 O60 2.503(7)
Gd10 O2 2.596(4)
Gd10 N14 2.618(7)
Gd10 C1 2.984(7)
Gd11 O12 2.266(5)
Gd11 O14 2.374(4)
Gd11 O47 2.383(6)
Gd11 O62 2.386(7)
Gd11 N20 2.429(15)
Gd11 N44 2.564(6)
Gd11 N43 2.564(7)
Gd11 N46 2.578(6)
Gd11 N45 2.585(6)
Gd12 O30 2.288(5)
Gd12 O48 2.379(6)
Gd12 O26 2.406(5)
Gd12 O40 2.483(7)
Gd12 N47 2.547(8)
Gd12 N49 2.574(8)
Gd12 N50 2.581(7)
Gd12 N48 2.583(9)
Gd12 O41 2.599(8)
Gd12 N1 2.932(10)
Gd13 O33 2.304(5)
Gd13 O64 2.366(5)
Gd13 O66 2.388(6)
Gd13 O34 2.482(4)
Gd13 O36 2.482(5)
Gd13 N54 2.569(7)
Gd13 N51 2.575(6)
Gd13 N53 2.609(6)
Gd13 N52 2.626(5)
Gd13 C12 2.861(7)
Gd14 O36 2.355(5)
Gd14 O39 2.380(5)
Gd14 O49 2.392(6)
Gd14 O58 2.397(8)
Gd14 O67 2.397(6)
Gd14 O65 2.413(5)
Gd14 O37 2.443(5)
Gd14 N26 2.614(7)
Gd14 N23 2.626(7)
Gd14 C13 2.816(7)
C1 O1 1.258(8)
C1 O2 1.278(8)
C1 O3 1.297(8)
C2 O5 1.257(8)
C2 O6 1.290(8)
C2 O4 1.298(8)
C3 O7 1.262(8)
C3 O8 1.272(8)
C3 O9 1.277(8)
C4 O12 1.243(9)
C4 O11 1.261(9)
C4 O10 1.309(8)
C5 O15 1.246(8)
C5 O14 1.290(8)
C5 O13 1.307(8)
C6 O17 1.270(8)
C6 O18 1.275(8)
C6 O16 1.278(8)
C7 O19 1.254(7)
C7 O20 1.281(7)
C7 O21 1.283(7)
C8 O23 1.276(8)
C8 O24 1.278(8)
C8 O22 1.279(8)
C9 O27 1.242(9)
C9 O25 1.300(8)
C9 O26 1.303(9)
C10 O30 1.234(8)
C10 O29 1.282(9)
C10 O28 1.290(8)
C11 O33 1.241(8)
C11 O32 1.283(8)
C11 O31 1.300(8)
C12 O34 1.257(9)
C12 O36 1.283(9)
C12 O35 1.305(8)
C13 O38 1.272(9)
C13 O39 1.280(9)
C13 O37 1.283(9)
N1 O40 1.229(12)
N1 O42 1.233(12)
N1 O41 1.296(13)
C14 C15 1.36(2)
C14 N2 1.369(16)
C14 C16 1.378(17)
C15 N3 1.29(3)
C16 O51 1.205(12)
C16 N4 1.37(2)
N2 O50 1.214(11)
C17 N5 1.310(9)
C17 C18 1.401(11)
C17 C19 1.451(11)
C18 N6 1.158(11)
C19 O53 1.257(8)
C19 N7 1.317(10)
N5 O52 1.307(7)
C20 N8 1.344(8)
C20 C21 1.404(9)
C20 C22 1.421(10)
C21 N9 1.155(8)
C22 O55 1.276(8)
C22 N10 1.330(8)
N8 O54 1.248(7)
C23 N11 1.282(8)
C23 C24 1.442(10)
C23 C25 1.466(9)
C24 N12 1.126(9)
C25 O57 1.255(8)
C25 N13 1.311(9)
N11 O56 1.292(7)
C26 N14 1.381(12)
C26 C27 1.428(15)
C26 C28 1.459(13)
C27 N15 1.103(15)
C28 O59 1.235(10)
C28 N16 1.271(11)
N14 O58 1.249(10)
C29 N17 1.346(11)
C29 C30 1.390(12)
C29 C31 1.422(13)
C30 N18 1.154(11)
C31 O61 1.296(11)
C31 N19 1.341(12)
N17 O60 1.226(10)
C32 C33 1.29(2)
C32 C34 1.36(3)
C32 N20 1.42(2)
C33 N21 1.27(2)
C34 O63 1.33(3)
C34 N22 1.34(3)
N20 O62 1.224(15)
C35 N23 1.292(10)
C35 C36 1.412(13)
C35 C37 1.482(12)
C36 N24 1.140(12)
C37 O65 1.228(10)
C37 N25 1.316(11)
N23 O64 1.313(8)
C38 N26 1.346(11)
C38 C39 1.404(14)
C38 C40 1.451(13)
C39 N27 1.152(13)
C40 O67 1.249(11)
C40 N28 1.289(12)
N26 O66 1.248(9)
C41 N29 1.333(8)
C41 C42 1.412(9)
C42 C43 1.350(10)
C43 C44 1.384(9)
C44 C46 1.418(9)
C44 C45 1.420(8)
C45 N29 1.359(8)
C45 C48 1.415(8)
C46 C47 1.315(10)
C47 C49 1.451(9)
C48 N30 1.364(8)
C48 C49 1.403(9)
C49 C50 1.384(9)
C50 C51 1.372(10)
C51 C52 1.398(9)
C52 N30 1.328(8)
C53 N31 1.314(10)
C53 C54 1.384(11)
C54 C55 1.355(12)
C55 C56 1.383(12)
C56 C57 1.386(11)
C56 C58 1.460(12)
C57 N31 1.364(10)
C57 C60 1.434(11)
C58 C59 1.313(14)
C59 C61 1.416(13)
C60 N32 1.368(10)
C60 C61 1.381(11)
C61 C62 1.401(13)
C62 C63 1.307(13)
C63 C64 1.417(12)
C64 N32 1.315(10)
C65 N33 1.300(9)
C65 C66 1.412(11)
C66 C67 1.361(12)
C67 C68 1.380(13)
C68 C69 1.408(11)
C68 C70 1.430(13)
C69 N33 1.363(10)
C69 C72 1.441(11)
C70 C71 1.354(15)
C71 C73 1.404(14)
C72 N34 1.353(10)
C72 C73 1.423(11)
C73 C74 1.388(14)
C74 C75 1.339(13)
C75 C76 1.397(11)
C76 N34 1.311(9)
C77 N35 1.317(10)
C77 C78 1.389(11)
C78 C79 1.377(14)
C79 C80 1.378(14)
C80 C81 1.406(11)
C80 C82 1.430(13)
C81 N35 1.348(10)
C81 C84 1.431(11)
C82 C83 1.307(15)
C83 C85 1.417(13)
C84 N36 1.330(9)
C84 C85 1.391(11)
C85 C86 1.429(13)
C86 C87 1.327(13)
C87 C88 1.381(12)
C88 N36 1.344(10)
C89 N37 1.315(9)
C89 C90 1.382(10)
C90 C91 1.379(12)
C91 C92 1.387(12)
C92 C93 1.414(10)
C92 C94 1.424(12)
C93 N37 1.351(9)
C93 C96 1.436(11)
C94 C95 1.318(14)
C95 C97 1.420(14)
C96 N38 1.361(10)
C96 C97 1.407(12)
C97 C98 1.370(14)
C98 C99 1.362(15)
C99 C100 1.415(12)
C100 N38 1.303(10)
C101 N39 1.324(9)
C101 C102 1.397(11)
C102 C103 1.350(12)
C103 C104 1.432(12)
C104 C105 1.402(10)
C104 C106 1.410(12)
C105 N39 1.347(9)
C105 C108 1.445(10)
C106 C107 1.333(13)
C107 C109 1.391(11)
C108 N40 1.354(9)
C108 C109 1.409(10)
C109 C110 1.431(12)
C110 C111 1.363(11)
C111 C112 1.392(10)
C112 N40 1.320(9)
C113 N41 1.301(10)
C113 C114 1.397(11)
C114 C115 1.332(15)
C115 C116 1.402(15)
C116 C117 1.397(11)
C116 C118 1.430(14)
C117 N41 1.375(10)
C117 C120 1.430(11)
C118 C119 1.335(15)
C119 C121 1.451(13)
C120 N42 1.342(9)
C120 C121 1.414(11)
C121 C122 1.351(14)
C122 C123 1.368(13)
C123 C124 1.396(11)
C124 N42 1.312(10)
C125 N43 1.311(13)
C125 C126 1.367(15)
C126 C127 1.371(17)
C127 C128 1.399(17)
C128 C129 1.373(14)
C128 C130 1.449(16)
C129 N43 1.355(12)
C129 C132 1.454(14)
C130 C131 1.38(2)
C131 C133 1.379(18)
C132 N44 1.344(11)
C132 C133 1.427(13)
C133 C134 1.385(16)
C134 C135 1.338(15)
C135 C136 1.403(13)
C136 N44 1.335(12)
C137 N45 1.313(10)
C137 C138 1.396(12)
C138 C139 1.363(13)
C139 C140 1.395(13)
C140 C141 1.395(11)
C140 C142 1.424(12)
C141 N45 1.354(10)
C141 C144 1.457(11)
C142 C143 1.325(14)
C143 C145 1.413(13)
C144 N46 1.345(10)
C144 C145 1.398(10)
C145 C146 1.393(13)
C146 C147 1.344(14)
C147 C148 1.418(12)
C148 N46 1.315(10)
C149 N47 1.330(10)
C149 C150 1.422(12)
C150 C151 1.335(12)
C151 C152 1.360(12)
C152 C154 1.405(12)
C152 C153 1.433(11)
C153 N47 1.362(10)
C153 C156 1.404(10)
C154 C155 1.302(12)
C155 C157 1.453(12)
C156 N48 1.376(10)
C156 C157 1.410(11)
C157 C158 1.373(12)
C158 C159 1.380(12)
C159 C160 1.410(12)
C160 N48 1.331(10)
C161 N49 1.336(12)
C161 C162 1.435(14)
C162 C163 1.414(17)
C163 C164 1.380(17)
C164 C166 1.363(17)
C164 C165 1.399(15)
C165 N49 1.372(12)
C165 C168 1.408(15)
C166 C167 1.34(2)
C167 C169 1.406(19)
C168 N50 1.372(13)
C168 C169 1.379(14)
C169 C170 1.431(18)
C170 C171 1.353(18)
C171 C172 1.368(16)
C172 N50 1.313(12)
C173 N51 1.317(10)
C173 C174 1.395(11)
C174 C175 1.346(11)
C175 C176 1.383(11)
C176 C177 1.410(10)
C176 C178 1.435(10)
C177 N51 1.366(9)
C177 C180 1.424(11)
C178 C179 1.326(11)
C179 C181 1.417(11)
C180 N52 1.360(9)
C180 C181 1.402(10)
C181 C182 1.391(11)
C182 C183 1.355(11)
C183 C184 1.409(10)
C184 N52 1.303(10)
C185 N53 1.353(11)
C185 C186 1.365(12)
C186 C187 1.354(14)
C187 C188 1.374(15)
C188 C189 1.404(12)
C188 C190 1.413(16)
C189 N53 1.363(11)
C189 C192 1.420(12)
C190 C191 1.342(19)
C191 C193 1.438(16)
C192 N54 1.367(11)
C192 C193 1.404(13)
C193 C194 1.366(15)
C194 C195 1.397(16)
C195 C196 1.399(13)
C196 N54 1.339(10)
C197 N55 1.347(15)
C197 C198 1.395(16)
C198 C199 1.375(16)
C199 C200 1.418(16)
C200 C201 1.417(15)
C200 C202 1.430(15)
C201 N55 1.363(14)
C201 C204 1.409(15)
C202 C203 1.327(17)
C203 C205 1.450(16)
C204 N56 1.367(15)
C204 C205 1.397(15)
C205 C206 1.378(16)
C206 C207 1.356(17)
C207 C208 1.396(17)
C208 N56 1.315(16)

loop_
_platon_squeeze_void_nr
_platon_squeeze_void_average_x
_platon_squeeze_void_average_y
_platon_squeeze_void_average_z
_platon_squeeze_void_volume
_platon_squeeze_void_count_electrons
_platon_squeeze_void_content
1 -0.006 0.004 -0.009 16217 3332 ' '
